data_1549685
loop_
_publ_author_name
'Lister, Francis G. A.'
'Eccles, Natasha'
'Pike, Sarah J.'
'Brown, Robert A.'
'Whitehead, George F. S.'
'Raftery, James'
'Webb, Simon J.'
'Clayden, Jonathan'

_publ_section_title
;
 Bis-pyrene probes of foldamer conformation in solution and in
 phospholipid bilayers.
;
_journal_issue 33
_journal_name_full 'Chemical science'
_journal_page_first 6860
_journal_page_last 6870
_journal_paper_doi 10.1039/c8sc02532k
_journal_volume 9
_journal_year 2018
_chemical_absolute_configuration ad
_chemical_formula_moiety 'C69 H69 N7 O8, 1.79(C H4 O), 0.6(H2 O)'
_chemical_formula_sum 'C70.79 H77.17 N7 O10.4'
_chemical_formula_weight 1192.41
_space_group_crystal_system orthorhombic
_space_group_IT_number 19
_space_group_name_Hall 'P 2ac 2ab'
_space_group_name_H-M_alt 'P 21 21 21'
_symmetry_space_group_name_Hall 'P 2ac 2ab'
_symmetry_space_group_name_H-M 'P 21 21 21'
_atom_sites_solution_hydrogens mixed
_atom_sites_solution_primary dual
_audit_creation_date 2018-04-17
_audit_creation_method
;
Olex2 1.2
(compiled 2018.04.03 svn.r3497 for OlexSys, GUI svn.r5486)
;
_audit_update_record
;
2018-05-16 deposited with the CCDC.
2018-07-16 downloaded from the CCDC.
;
_cell_angle_alpha 90
_cell_angle_beta 90
_cell_angle_gamma 90
_cell_formula_units_Z 8
_cell_length_a 22.0413(3)
_cell_length_b 23.2593(4)
_cell_length_c 25.4959(5)
_cell_measurement_reflns_used 26172
_cell_measurement_temperature 150.02(10)
_cell_measurement_theta_max 65.1580
_cell_measurement_theta_min 2.5580
_cell_volume 13070.9(4)
_computing_cell_refinement 'CrysAlisPro 1.171.39.45i (Rigaku OD, 2018)'
_computing_data_collection 'CrysAlisPro 1.171.39.45i (Rigaku OD, 2018)'
_computing_data_reduction 'CrysAlisPro 1.171.39.45i (Rigaku OD, 2018)'
_computing_molecular_graphics 'Olex2 (Dolomanov et al., 2009)'
_computing_publication_material 'Olex2 (Dolomanov et al., 2009)'
_computing_structure_refinement 'ShelXL (Sheldrick, 2015)'
_computing_structure_solution 'ShelXD (Sheldrick, 2008)'
_diffrn_ambient_environment N~2~
_diffrn_ambient_temperature 150.02(10)
_diffrn_detector 'CCD plate'
_diffrn_measured_fraction_theta_full 0.997
_diffrn_measured_fraction_theta_max 0.987
_diffrn_measurement_details
;
List of Runs (angles in degrees, time in seconds):

  # Type    Start    End  Width  t~exp~   \w     \q     \k     \f   Frames
#--------------------------------------------------------------------------
  1  \w    -22.00  71.00   1.00    1.00    --    0.00  43.00 -90.00   93
  2  \w    -87.00 -30.00   1.00    1.00    --    0.00  43.00 -90.00   57
  3  \w     35.00  61.00   1.00    1.00    --    0.00  60.00 -30.00   26
  4  \w    -30.00   0.00   1.00    1.00    --    0.00  60.00 -30.00   30
  5  \w     85.00 112.00   1.00    2.00    --   55.00  60.00 120.00   27
  6  \w     82.00 143.00   1.00    2.00    --   55.00  60.00  60.00   61
  7  \w     -7.00  49.00   1.00    2.00    --   55.00  60.00 120.00   56
  8  \w    -27.00 139.00   1.00    2.00    --   55.00  60.00   0.00  166
  9  \w      7.00  45.00   1.00    2.00    --   55.00  60.00  60.00   38
 10  \w     -5.00 119.00   1.00    2.00    --   55.00  57.00-150.00  124
 11  \w    -24.00 137.00   1.00    2.00    --   55.00  60.00 -60.00  161
 12  \w    -33.00 143.00   1.00    2.00    --   55.00  60.00-180.00  176
 13  \w     21.00 139.00   1.00    3.00    --  110.00  60.00-150.00  118
 14  \w     22.00 116.00   1.00    3.00    --  110.00  60.00-120.00   94
 15  \w    141.00 168.00   1.00    3.00    --  110.00  60.00  90.00   27
 16  \w     22.00 198.00   1.00    3.00    --  110.00  60.00-180.00  176
 17  \w     22.00 199.00   1.00    3.00    --  110.00  60.00 150.00  177
 18  \w     27.00 135.00   1.00    3.00    --  110.00  60.00  90.00  108
 19  \w     24.00 113.00   1.00    3.00    --  110.00  60.00 -90.00   89
 20  \w     22.00 166.00   1.00    3.00    --  110.00  60.00 120.00  144
 21  \w    139.00 164.00   1.00    3.00    --  110.00  60.00 -30.00   25
 22  \w     21.00 160.00   1.00    3.00    --  110.00  60.00  30.00  139
 23  \w     25.00 117.00   1.00    3.00    --  110.00  60.00 -60.00   92
 24  \w    136.00 177.00   1.00    3.00    --  110.00  60.00 -60.00   41
 25  \w     23.00 114.00   1.00    3.00    --  110.00  60.00 -30.00   91
 26  \w     24.00 165.00   1.00    3.00    --  110.00  60.00  60.00  141
 27  \w    167.00 199.00   1.00    3.00    --  110.00  60.00-150.00   32
 28  \w    134.00 198.00   1.00    3.00    --  110.00  60.00-120.00   64
 29  \w     24.00 159.00   1.00    3.00    --  110.00  60.00   0.00  135
 30  \w    145.00 171.00   1.00    3.00    --  110.00  60.00 -90.00   26
;
_diffrn_measurement_device 'four-circle diffractometer'
_diffrn_measurement_device_type 'XtaLAB AFC11 (RINC): quarter-chi single'
_diffrn_measurement_method '\w scans'
_diffrn_orient_matrix_type 'CrysAlisPro convention (1999,Acta A55,543-557)'
_diffrn_orient_matrix_UB_11 0.0498988000
_diffrn_orient_matrix_UB_12 0.0057608000
_diffrn_orient_matrix_UB_13 0.0420050000
_diffrn_orient_matrix_UB_21 -0.0489380000
_diffrn_orient_matrix_UB_22 0.0042079000
_diffrn_orient_matrix_UB_23 0.0429452000
_diffrn_orient_matrix_UB_31 0.0011979000
_diffrn_orient_matrix_UB_32 -0.0658612000
_diffrn_orient_matrix_UB_33 0.0063431000
_diffrn_radiation_monochromator mirror
_diffrn_radiation_probe x-ray
_diffrn_radiation_type CuK\a
_diffrn_radiation_wavelength 1.54184
_diffrn_reflns_av_R_equivalents 0.1027
_diffrn_reflns_av_unetI/netI 0.0701
_diffrn_reflns_Laue_measured_fraction_full 0.997
_diffrn_reflns_Laue_measured_fraction_max 0.987
_diffrn_reflns_limit_h_max 26
_diffrn_reflns_limit_h_min -26
_diffrn_reflns_limit_k_max 22
_diffrn_reflns_limit_k_min -27
_diffrn_reflns_limit_l_max 31
_diffrn_reflns_limit_l_min -31
_diffrn_reflns_number 138717
_diffrn_reflns_point_group_measured_fraction_full 0.998
_diffrn_reflns_point_group_measured_fraction_max 0.984
_diffrn_reflns_theta_full 67.684
_diffrn_reflns_theta_max 71.411
_diffrn_reflns_theta_min 2.571
_diffrn_source 'Rotating-anode X-ray tube (dual wavelength)'
_diffrn_source_type 'Rigaku (Cu) X-ray DW Source'
_exptl_absorpt_coefficient_mu 0.660
_exptl_absorpt_correction_T_max 1.00000
_exptl_absorpt_correction_T_min 0.31617
_exptl_absorpt_correction_type multi-scan
_exptl_absorpt_process_details
;
CrysAlisPro 1.171.39.45i (Rigaku Oxford Diffraction, 2018)
Empirical absorption correction using spherical harmonics,
 implemented in SCALE3 ABSPACK scaling algorithm.
;
_exptl_crystal_colour 'clear colourless'
_exptl_crystal_colour_lustre clear
_exptl_crystal_colour_primary colourless
_exptl_crystal_density_diffrn 1.212
_exptl_crystal_description block
_exptl_crystal_F_000 5073
_exptl_crystal_size_max 0.187
_exptl_crystal_size_mid 0.119
_exptl_crystal_size_min 0.05
_refine_diff_density_max 0.544
_refine_diff_density_min -0.287
_refine_diff_density_rms 0.058
_refine_ls_abs_structure_details
;
 Flack x determined using 7993 quotients [(I+)-(I-)]/[(I+)+(I-)]
 (Parsons, Flack and Wagner, Acta Cryst. B69 (2013) 249-259).
;
_refine_ls_abs_structure_Flack -0.08(11)
_refine_ls_extinction_method none
_refine_ls_goodness_of_fit_ref 1.015
_refine_ls_hydrogen_treatment constr
_refine_ls_matrix_type full
_refine_ls_number_parameters 2048
_refine_ls_number_reflns 25055
_refine_ls_number_restraints 2552
_refine_ls_restrained_S_all 0.982
_refine_ls_R_factor_all 0.0734
_refine_ls_R_factor_gt 0.0608
_refine_ls_shift/su_max 0.000
_refine_ls_shift/su_mean 0.000
_refine_ls_structure_factor_coef Fsqd
_refine_ls_weighting_details 'w=1/[\s^2^(Fo^2^)+(0.1203P)^2^] where P=(Fo^2^+2Fc^2^)/3'
_refine_ls_weighting_scheme calc
_refine_ls_wR_factor_gt 0.1617
_refine_ls_wR_factor_ref 0.1757
_reflns_Friedel_coverage 0.851
_reflns_Friedel_fraction_full 0.998
_reflns_Friedel_fraction_max 0.980
_reflns_number_gt 20409
_reflns_number_total 25055
_reflns_threshold_expression 'I > 2\s(I)'
_cod_data_source_file c8sc02532k2.cif
_cod_data_source_block s5190l
_cod_depositor_comments 'Adding full bibliography for 1549682--1549686.cif.'
_cod_original_formula_sum 'C70.79 H77.17 N7 O10.40'
_cod_database_code 1549685
_shelx_shelxl_version_number 2018/1
_chemical_oxdiff_formula 'C6 H6 N6 O6'
_shelx_space_group_comment
;
The symmetry employed for this shelxl refinement is uniquely defined
by the following loop, which should always be used as a source of
symmetry information in preference to the above space-group names.
They are only intended as comments.
;
_shelx_estimated_absorpt_t_max 0.968
_shelx_estimated_absorpt_t_min 0.886
_reflns_odcompleteness_completeness 99.68
_reflns_odcompleteness_iscentric 1
_reflns_odcompleteness_theta 68.13
_olex2_refinement_description
;
1. Fixed Uiso
 At 1.2 times of:
  All C(H) groups, All C(H,H) groups, All C(H,H,H,H) groups, All N(H) groups
 At 1.5 times of:
  All C(H,H,H) groups, All O(H) groups, All O(H,H) groups
2. Restrained distances
 C111-C106 \\sim C6-C1
 with sigma of 0.02
 C111-C110 \\sim C6-C5
 with sigma of 0.02
 C105-C106 \\sim C105-C1
 with sigma of 0.02
 C106-C107 \\sim C1-C2
 with sigma of 0.02
 C110-C109 \\sim C5-C4
 with sigma of 0.02
 C109-C108 \\sim C4-C3
 with sigma of 0.02
 C107-C108 \\sim C2-C3
 with sigma of 0.02
 C111-C105 \\sim C6-C105
 with sigma of 0.04
 C111-C109 \\sim C6-C4
 with sigma of 0.04
 C111-C107 \\sim C6-C2
 with sigma of 0.04
 C105-C107 \\sim C105-C2
 with sigma of 0.04
 C106-C110 \\sim C1-C5
 with sigma of 0.04
 C106-C108 \\sim C1-C3
 with sigma of 0.04
 C110-C108 \\sim C5-C3
 with sigma of 0.04
 C109-C107 \\sim C4-C2
 with sigma of 0.04
 C117-C122 \\sim C112-C8
 with sigma of 0.02
 C117-C118 \\sim C112-C10
 with sigma of 0.02
 C122-C121 \\sim C8-C9
 with sigma of 0.02
 C120-C121 \\sim C115-C9
 with sigma of 0.02
 C120-C119 \\sim C115-C114
 with sigma of 0.02
 C118-C119 \\sim C10-C114
 with sigma of 0.02
 C117-C121 \\sim C112-C9
 with sigma of 0.04
 C117-C119 \\sim C112-C114
 with sigma of 0.04
 C122-C120 \\sim C8-C115
 with sigma of 0.04
 C122-C118 \\sim C8-C10
 with sigma of 0.04
 C120-C118 \\sim C115-C10
 with sigma of 0.04
 C121-C119 \\sim C9-C114
 with sigma of 0.04
 C63-C64 \\sim C63A-C64A
 with sigma of 0.02
 C63-C68 \\sim C63A-C68A
 with sigma of 0.02
 C64-C65 \\sim C64A-C65A
 with sigma of 0.02
 C67-C66 \\sim C67A-C66A
 with sigma of 0.02
 C67-C68 \\sim C67A-C68A
 with sigma of 0.02
 C66-C65 \\sim C66A-C65A
 with sigma of 0.02
 O61-C63 \\sim O61-C63A
 with sigma of 0.04
 C63-C67 \\sim C63A-C67A
 with sigma of 0.04
 C63-C65 \\sim C63A-C65A
 with sigma of 0.04
 C64-C66 \\sim C64A-C66A
 with sigma of 0.04
 C64-C68 \\sim C64A-C68A
 with sigma of 0.04
 C67-C65 \\sim C67A-C65A
 with sigma of 0.04
 C66-C68 \\sim C66A-C68A
 with sigma of 0.04
 C50-C51 \\sim C50-C51A
 with sigma of 0.02
 C54-C53 \\sim C54A-C53A
 with sigma of 0.02
 C54-C55 \\sim C54A-C55A
 with sigma of 0.02
 C53-C52 \\sim C53A-C52A
 with sigma of 0.02
 C51-C52 \\sim C51A-C52A
 with sigma of 0.02
 C52-C57 \\sim C52A-C57A
 with sigma of 0.02
 C57-C56 \\sim C57A-C56A
 with sigma of 0.02
 C55-C56 \\sim C55A-C56A
 with sigma of 0.02
 C50-C52 \\sim C50-C52A
 with sigma of 0.04
 C54-C52 \\sim C54A-C52A
 with sigma of 0.04
 C54-C56 \\sim C54A-C56A
 with sigma of 0.04
 C53-C51 \\sim C53A-C51A
 with sigma of 0.04
 C53-C57 \\sim C53A-C57A
 with sigma of 0.04
 C53-C55 \\sim C53A-C55A
 with sigma of 0.04
 C51-C57 \\sim C51A-C57A
 with sigma of 0.04
 C52-C56 \\sim C52A-C56A
 with sigma of 0.04
 C57-C55 \\sim C57A-C55A
 with sigma of 0.04
 C116-C117 \\sim C116-C112
 with sigma of 0.02
 C116-C122 \\sim C116-C8
 with sigma of 0.04
 C116-C118 \\sim C116-C10
 with sigma of 0.04
3. Uiso/Uaniso restraints and constraints
C54 \\sim C53 \\sim C51 \\sim C52 \\sim C111 \\sim C63 \\sim C57 \\sim C55
\\sim C106 \\sim C116 \\sim C56 \\sim C117 \\sim C64 \\sim C67 \\sim C66 \\sim
C65 \\sim C122 \\sim C68 \\sim C110 \\sim C120 \\sim C118 \\sim C121 \\sim C109
\\sim C107 \\sim C108 \\sim C119 \\sim O5B \\sim C7B \\sim O13B \\sim O3B \\sim
C4B \\sim C1_5 \\sim C2_5 \\sim C3_5 \\sim C4_5 \\sim C5_5 \\sim C6_5 \\sim
C7_5 \\sim C8_5 \\sim C9_5 \\sim C10_5 \\sim C11_5 \\sim C12_5 \\sim C13_5
\\sim C14_5 \\sim C15_5 \\sim C16_5 \\sim C1 \\sim C2 \\sim C3 \\sim C4 \\sim
C5 \\sim C6 \\sim C112 \\sim C8 \\sim C9 \\sim C115 \\sim C114 \\sim C10 \\sim
C63A \\sim C68A \\sim C66A \\sim C67A \\sim C65A \\sim C64A \\sim C12B \\sim
C51A \\sim C52A \\sim C53A \\sim C54A \\sim C55A \\sim C56A \\sim C57A \\sim
C1_6 \\sim C2_6 \\sim C3_6 \\sim C4_6 \\sim C5_6 \\sim C6_6 \\sim C7_6 \\sim
C8_6 \\sim C9_6 \\sim C10_6 \\sim C11_6 \\sim C12_6 \\sim C13_6 \\sim C14_6
\\sim C15_6 \\sim C16_6: within 2A with sigma of 0.04 and sigma for terminal
atoms of 0.08
O13B \\sim C14B \\sim O11B \\sim C12B: within 2A with sigma of 0.04 and sigma
for terminal atoms of 0.08
O17B \\sim C16B \\sim O15B: within 2A with sigma of 0.04 and sigma for terminal
atoms of 0.08
Uanis(O9B) \\sim Ueq: with sigma of 0.02 and sigma for terminal atoms of 0.04
Uanis(O8B) \\sim Ueq: with sigma of 0.02 and sigma for terminal atoms of 0.04
4. Rigid body (RIGU) restrains
 C54, C53, C51, C52, C111, C63, C57, C55, C106, C116, C56, C117, C64, C67, C66,
  C65, C122, C68, C110, C120, C118, C121, C109, C107, C108, C119, O5B, C7B,
 O13B, O3B, C4B, C1_5, C2_5, C3_5, C4_5, C5_5, C6_5, C7_5, C8_5, C9_5, C10_5,
 C11_5, C12_5, C13_5, C14_5, C15_5, C16_5, C1, C2, C3, C4, C5, C6, C112, C8, C9,
  C115, C114, C10, C63A, C68A, C66A, C67A, C65A, C64A, C12B, C51A, C52A, C53A,
 C54A, C55A, C56A, C57A, C1_6, C2_6, C3_6, C4_6, C5_6, C6_6, C7_6, C8_6, C9_6,
 C10_6, C11_6, C12_6, C13_6, C14_6, C15_6, C16_6
 with sigma for 1-2 distances of 0.004 and sigma for 1-3 distances of 0.004
 C12B, O11B, O13B, C14B
 with sigma for 1-2 distances of 0.004 and sigma for 1-3 distances of 0.004
5. Same fragment restrains
{C1_5, C2_5, C3_5, C4_5, C5_5, C6_5, C7_5, C8_5, C9_5, C10_5, C11_5, C12_5,
C13_5, C14_5, C15_5, C16_5}
{C1_6, C2_6, C3_6, C4_6, C5_6, C6_6, C7_6, C8_6, C9_6, C10_6, C11_6, C12_6,
C13_6, C14_6, C15_6, C16_6}
{C1_7, C2_7, C3_7, C4_7, C5_7, C6_7, C7_7, C8_7, C9_7, C10_7, C11_7, C12_7,
C13_7, C14_7, C15_7, C16_7}
{C1_8, C2_8, C3_8, C4_8, C5_8, C6_8, C7_8, C8_8, C9_8, C10_8, C11_8, C12_8,
C13_8, C14_8, C15_8, C16_8}
as
{C1_4, C2_4, C3_4, C4_4, C5_4, C6_4, C7_4, C8_4, C9_4, C10_4, C11_4, C12_4,
C13_4, C14_4, C15_4, C16_4} sigma for 1-2: 0.02 1-3: 0.04
6. Others
 Sof(H50A)=Sof(H10C)=Sof(H10D)=Sof(H76A)=Sof(H62C)=Sof(H62D)=Sof(H11C)=
 Sof(H11D)=Sof(O5B)=Sof(H5B)=Sof(C7B)=Sof(H7BA)=Sof(H7BB)=Sof(H7BC)=Sof(C1)=
 Sof(C2)=Sof(H2)=Sof(C3)=Sof(H3)=Sof(C4)=Sof(H4)=Sof(C5)=Sof(H5)=Sof(C6)=
 Sof(H6)=Sof(C112)=Sof(C8)=Sof(H8)=Sof(C9)=Sof(H9)=Sof(C115)=Sof(H115)=
 Sof(C114)=Sof(H114)=Sof(C10)=Sof(H10)=Sof(C63A)=Sof(C68A)=Sof(H68A)=Sof(C66A)=
 Sof(H66A)=Sof(C67A)=Sof(H67A)=Sof(C65A)=Sof(H65A)=Sof(C64A)=Sof(H64A)=
 Sof(C12B)=Sof(H12A)=Sof(H12B)=Sof(H12C)=Sof(C51A)=Sof(H51C)=Sof(H51D)=
 Sof(C52A)=Sof(C53A)=Sof(H53A)=Sof(C54A)=Sof(H54A)=Sof(C55A)=Sof(H55A)=
 Sof(C56A)=Sof(H56A)=Sof(C57A)=Sof(H57A)=Sof(O11B)=Sof(H11E)=Sof(O17B)=
 Sof(H17D)=Sof(H17E)=Sof(C1)=Sof(C2)=Sof(H2)=Sof(C3)=Sof(H3)=Sof(C4)=Sof(C5)=
 Sof(H5)=Sof(C6)=Sof(H6)=Sof(C7)=Sof(C8)=Sof(H8)=Sof(C9)=Sof(H9)=Sof(C10)=
 Sof(H10)=Sof(C11)=Sof(C12)=Sof(C13)=Sof(C14)=Sof(C15)=Sof(H15)=Sof(C16)=
 Sof(H16)=1-FVAR(1)
 Sof(O10B)=Sof(H10H)=Sof(H10I)=0.5*(1-FVAR(2))
 Sof(O8B)=Sof(H8BA)=Sof(H8BB)=Sof(O9B)=Sof(H9BA)=Sof(H9BB)=0.5*FVAR(2)
 Sof(H50)=Sof(C54)=Sof(H54)=Sof(C53)=Sof(H53)=Sof(C51)=Sof(H51A)=Sof(H51B)=
 Sof(C52)=Sof(C111)=Sof(H111)=Sof(C63)=Sof(H10A)=Sof(H10B)=Sof(H76)=Sof(H62A)=
 Sof(H62B)=Sof(C57)=Sof(H57)=Sof(C55)=Sof(H55)=Sof(C106)=Sof(H11A)=Sof(H11B)=
 Sof(C56)=Sof(H56)=Sof(C117)=Sof(C64)=Sof(H64)=Sof(C67)=Sof(H67)=Sof(C66)=
 Sof(H66)=Sof(C65)=Sof(H65)=Sof(O15B)=Sof(H15B)=Sof(C122)=Sof(H122)=Sof(C68)=
 Sof(H68)=Sof(C110)=Sof(H110)=Sof(C120)=Sof(H120)=Sof(C118)=Sof(H118)=Sof(C121)=
 Sof(H121)=Sof(C109)=Sof(H109)=Sof(C107)=Sof(H107)=Sof(C108)=Sof(H108)=
 Sof(C16B)=Sof(H16A)=Sof(H16B)=Sof(H16C)=Sof(C119)=Sof(H119)=Sof(O13B)=
 Sof(H13B)=Sof(O3B)=Sof(H3B)=Sof(C4B)=Sof(H4BA)=Sof(H4BB)=Sof(H4BC)=Sof(C14B)=
 Sof(H14A)=Sof(H14B)=Sof(H14C)=Sof(C1)=Sof(H1)=Sof(C2)=Sof(H2)=Sof(C3)=Sof(C4)=
 Sof(C5)=Sof(H5)=Sof(C6)=Sof(H6)=Sof(C7)=Sof(C8)=Sof(H8)=Sof(C9)=Sof(H9)=
 Sof(C10)=Sof(H10)=Sof(C11)=Sof(C12)=Sof(C13)=Sof(C14)=Sof(C15)=Sof(H15)=
 Sof(C16)=Sof(H16)=FVAR(1)
7.a Riding coordinates:
 O1B(H1B), O5B(H5B), O13B(H13B), O3B(H3B), O8B(H8BA,H8BB), O9B(H9BA,H9BB),
 O10B(H10H,H10I), O17B(H17D,H17E)
7.b Ternary CH refined with riding coordinates:
 C50(H50), C50(H50A), C22(H22), C21(H21), C75(H75), C104(H104), C76(H76),
 C76(H76A)
7.c Secondary CH2 refined with riding coordinates:
 C51(H51A,H51B), C105(H10A,H10B), C105(H10C,H10D), C62(H62A,H62B), C62(H62C,
 H62D), C116(H11A,H11B), C116(H11C,H11D), C51A(H51C,H51D)
7.d Aromatic/amide H refined with riding coordinates:
 N29(H29), N77(H77), N47(H47), N58(H58), N20(H20), N101(H101), N41(H41),
 N112(H112), N35(H35), N23(H23), N89(H89), N95(H95), N74(H74), N83(H83),
 C54(H54), C53(H53), C111(H111), C57(H57), C55(H55), C56(H56), C64(H64),
 C67(H67), C66(H66), C65(H65), C122(H122), C68(H68), C110(H110), C120(H120),
 C118(H118), C121(H121), C109(H109), C107(H107), C108(H108), C119(H119), C2(H2),
  C3(H3), C4(H4), C5(H5), C6(H6), C8(H8), C9(H9), C115(H115), C114(H114),
 C10(H10), C68A(H68A), C66A(H66A), C67A(H67A), C65A(H65A), C64A(H64A),
 C53A(H53A), C54A(H54A), C55A(H55A), C56A(H56A), C57A(H57A), C1(H1), C2(H2),
 C5(H5), C6(H6), C8(H8), C9(H9), C10(H10), C15(H15), C16(H16), C1(H1), C2(H2),
 C5(H5), C6(H6), C8(H8), C9(H9), C10(H10), C15(H15), C16(H16), C2(H2), C3(H3),
 C5(H5), C6(H6), C8(H8), C9(H9), C10(H10), C15(H15), C16(H16), C1(H1), C2(H2),
 C3(H3), C5(H5), C6(H6), C9(H9), C10(H10), C15(H15), C16(H16), C1(H1), C2(H2),
 C3(H3), C5(H5), C6(H6), C8(H8), C9(H9), C15(H15), C16(H16)
7.e Idealised Me refined with riding coordinates:
 C2B(H2BA,H2BB,H2BC), C7B(H7BA,H7BB,H7BC), C4B(H4BA,H4BB,H4BC), C12B(H12A,H12B,
 H12C), C14B(H14A,H14B,H14C)
7.f Idealised Me refined as rotating group:
 C27(H27A,H27B,H27C), C39(H39A,H39B,H39C), C45(H45A,H45B,H45C), C93(H93A,H93B,
 H93C), C33(H33A,H33B,H33C), C40(H40A,H40B,H40C), C81(H81A,H81B,H81C), C87(H87A,
 H87B,H87C), C82(H82A,H82B,H82C), C28(H28A,H28B,H28C), C34(H34A,H34B,H34C),
 C17(H17A,H17B,H17C), C100(H10E,H10F,H10G), C71(H71A,H71B,H71C), C46(H46A,H46B,
 H46C), C88(H88A,H88B,H88C), C94(H94A,H94B,H94C), C99(H99A,H99B,H99C),
 C16B(H16A,H16B,H16C)
7.g Idealised tetrahedral OH refined as rotating group:
 O15B(H15B), O11B(H11E)
;
_olex2_diffrn_ambient_temperature_device 'Oxford Cryosystems'
_olex2_submission_special_instructions 'No special instructions were received'
_oxdiff_exptl_absorpt_empirical_details
;
Empirical correction (ABSPACK) includes:
- Absorption correction using spherical harmonics
- Frame scaling
;
_oxdiff_exptl_absorpt_empirical_full_max 3.952
_oxdiff_exptl_absorpt_empirical_full_min 0.606

loop_
_space_group_symop_operation_xyz
'x, y, z'
'-x+1/2, -y, z+1/2'
'x+1/2, -y+1/2, -z'
'-x, y+1/2, -z+1/2'

loop_
_atom_site_label
_atom_site_type_symbol
_atom_site_fract_x
_atom_site_fract_y
_atom_site_fract_z
_atom_site_U_iso_or_equiv
_atom_site_adp_type
_atom_site_occupancy
_atom_site_site_symmetry_order
_atom_site_calc_flag
_atom_site_refinement_flags_posn
_atom_site_refinement_flags_adp
_atom_site_refinement_flags_occupancy
_atom_site_disorder_assembly
_atom_site_disorder_group
O37 O 0.78051(11) 0.58456(12) 0.21364(10) 0.0467(6) Uani 1 1 d . . . . .
O103 O 0.80048(13) 1.12118(13) 0.41056(13) 0.0601(7) Uani 1 1 d . . . . .
O97 O 0.77952(13) 0.97971(12) 0.33727(14) 0.0614(8) Uani 1 1 d . . . . .
O31 O 0.88127(13) 0.71896(12) 0.21982(12) 0.0562(7) Uani 1 1 d . . . . .
O49 O 0.71921(14) 0.65804(13) 0.39468(11) 0.0567(7) Uani 1 1 d . . . . .
N29 N 0.88398(13) 0.64058(14) 0.27185(13) 0.0456(7) Uani 1 1 d . . . . .
H29 H 0.864531 0.620057 0.294316 0.055 Uiso 1 1 calc R . . . .
N77 N 0.61296(15) 0.87578(14) 0.35286(15) 0.0531(8) Uani 1 1 d . . . . .
H77 H 0.625755 0.909760 0.345472 0.064 Uiso 1 1 calc R . . . .
O43 O 0.83238(13) 0.54859(15) 0.33542(12) 0.0606(7) Uani 1 1 d . . . . .
N47 N 0.73404(14) 0.57906(14) 0.44515(12) 0.0466(7) Uani 1 1 d . . . . .
H47 H 0.718384 0.556685 0.468340 0.056 Uiso 1 1 calc R . . . .
N58 N 0.60072(17) 0.66551(16) 0.43235(15) 0.0588(8) Uani 1 1 d . . . . .
H58 H 0.592592 0.701675 0.432323 0.071 Uiso 1 1 calc R . . . .
N20 N 0.81707(13) 0.52996(13) 0.11510(12) 0.0436(6) Uani 1 1 d . . . . .
H20 H 0.805598 0.541992 0.145410 0.052 Uiso 1 1 calc R . . . .
N101 N 0.87710(14) 1.10194(14) 0.35399(15) 0.0519(8) Uani 1 1 d . . . . .
H101 H 0.906245 1.116539 0.335947 0.062 Uiso 1 1 calc R . . . .
O114 O 0.80446(12) 1.19699(13) 0.29053(14) 0.0603(7) Uani 1 1 d . . . . .
N41 N 0.73084(14) 0.54583(15) 0.34104(13) 0.0506(7) Uani 1 1 d . . . . .
H41 H 0.699706 0.543692 0.361274 0.061 Uiso 1 1 calc R . . . .
C24 C 0.95530(15) 0.61860(16) 0.20021(15) 0.0440(8) Uani 1 1 d . . . . .
O19 O 0.78925(15) 0.49239(14) 0.03751(12) 0.0614(7) Uani 1 1 d . . . . .
C80 C 0.69310(18) 0.87729(16) 0.41892(16) 0.0496(8) Uani 1 1 d . . . . .
N112 N 0.88902(16) 1.22045(15) 0.33643(16) 0.0581(8) Uani 1 1 d . . . . .
H112 H 0.925751 1.232839 0.335123 0.070 Uiso 1 1 calc R . . . .
N35 N 0.75992(13) 0.64155(13) 0.28316(12) 0.0444(6) Uani 1 1 d . . . . .
H35 H 0.743836 0.642863 0.313870 0.053 Uiso 1 1 calc R . . . .
N23 N 0.90832(13) 0.59676(13) 0.17317(12) 0.0430(6) Uani 1 1 d . . . . .
H23 H 0.875088 0.589081 0.189393 0.052 Uiso 1 1 calc R . . . .
O25 O 1.00419(11) 0.62909(14) 0.17936(13) 0.0593(7) Uani 1 1 d . . . . .
C50 C 0.64907(19) 0.64336(17) 0.46554(16) 0.0509(9) Uani 1 1 d D . . . .
H50 H 0.635038 0.609963 0.485590 0.061 Uiso 0.583(4) 1 calc R . P A 1
H50A H 0.634422 0.608336 0.482751 0.061 Uiso 0.417(4) 1 calc R . P A 2
O91 O 0.62719(12) 1.00547(13) 0.32669(14) 0.0595(7) Uani 1 1 d . . . . .
N89 N 0.68472(15) 1.05452(14) 0.38432(15) 0.0540(8) Uani 1 1 d . . . . .
H89 H 0.715600 1.076705 0.388275 0.065 Uiso 1 1 calc R . . . .
C22 C 0.91234(16) 0.58585(15) 0.11733(15) 0.0431(7) Uani 1 1 d . . . . .
H22 H 0.955497 0.581491 0.108996 0.052 Uiso 1 1 calc R . . . .
O79 O 0.62142(15) 0.80018(13) 0.40847(16) 0.0689(9) Uani 1 1 d . . . . .
C78 C 0.63777(18) 0.84819(17) 0.39362(18) 0.0528(9) Uani 1 1 d . . . . .
O85 O 0.60215(15) 0.94878(14) 0.45855(15) 0.0708(9) Uani 1 1 d . . . . .
C36 C 0.75752(16) 0.59141(17) 0.25731(14) 0.0446(8) Uani 1 1 d . . . . .
N95 N 0.77098(14) 1.07060(14) 0.30730(15) 0.0519(8) Uani 1 1 d . . . . .
H95 H 0.789094 1.102768 0.301715 0.062 Uiso 1 1 calc R . . . .
C102 C 0.84440(17) 1.13720(18) 0.38422(17) 0.0514(9) Uani 1 1 d . . . . .
C44 C 0.79228(17) 0.56288(19) 0.42129(16) 0.0509(8) Uani 1 1 d . . . . .
N74 N 0.49100(17) 0.90720(18) 0.36814(18) 0.0654(10) Uani 1 1 d . . . . .
H74 H 0.498601 0.883533 0.393210 0.078 Uiso 1 1 calc R . . . .
N83 N 0.68966(15) 0.93965(14) 0.41392(14) 0.0508(7) Uani 1 1 d . . . . .
H83 H 0.717759 0.957148 0.396804 0.061 Uiso 1 1 calc R . . . .
C21 C 0.88126(16) 0.52916(15) 0.10227(14) 0.0435(7) Uani 1 1 d . . . . .
H21 H 0.884174 0.525756 0.064046 0.052 Uiso 1 1 calc R . . . .
C30 C 0.85548(17) 0.68533(17) 0.24936(15) 0.0467(8) Uani 1 1 d . . . . .
C27 C 0.95993(18) 0.5665(2) 0.28450(18) 0.0586(10) Uani 1 1 d . . . . .
H27A H 0.954278 0.568961 0.321771 0.088 Uiso 1 1 calc GR . . . .
H27B H 1.000966 0.555313 0.277088 0.088 Uiso 1 1 calc GR . . . .
H27C H 0.932561 0.538438 0.270266 0.088 Uiso 1 1 calc GR . . . .
C75 C 0.51084(18) 0.89226(18) 0.31567(19) 0.0561(10) Uani 1 1 d . . . . .
H75 H 0.524104 0.927333 0.297722 0.067 Uiso 1 1 calc R . . . .
O73 O 0.44771(19) 0.99080(17) 0.3450(2) 0.0925(13) Uani 1 1 d . . . . .
C92 C 0.70757(18) 1.06385(18) 0.29065(19) 0.0555(9) Uani 1 1 d . . . . .
C104 C 0.86403(18) 1.19991(17) 0.38515(19) 0.0546(9) Uani 1 1 d . . . . .
H104 H 0.828219 1.223264 0.393226 0.066 Uiso 1 1 calc R . . . .
C18 C 0.77534(19) 0.51217(17) 0.08028(15) 0.0507(8) Uani 1 1 d . . . . .
C96 C 0.80120(16) 1.02812(16) 0.33086(18) 0.0527(9) Uani 1 1 d . . . . .
C54 C 0.7210(8) 0.6233(13) 0.6284(9) 0.062(4) Uani 0.583(4) 1 d D U P A 1
H54 H 0.704383 0.604139 0.657028 0.074 Uiso 0.583(4) 1 calc R . P A 1
O61 O 0.52713(17) 0.65863(18) 0.37410(15) 0.0778(9) Uani 1 1 d D . . . .
C53 C 0.6851(7) 0.6393(8) 0.5880(6) 0.046(3) Uani 0.583(4) 1 d D U P A 1
H53 H 0.645395 0.625785 0.586530 0.055 Uiso 0.583(4) 1 calc R . P A 1
O60 O 0.5761(2) 0.57854(15) 0.40015(15) 0.0832(11) Uani 1 1 d . . . . .
C32 C 0.78783(17) 0.69421(17) 0.26309(15) 0.0475(8) Uani 1 1 d . . . . .
C51 C 0.6661(13) 0.6926(8) 0.5022(8) 0.068(6) Uani 0.583(4) 1 d D U P A 1
H51A H 0.686573 0.722060 0.481889 0.082 Uiso 0.583(4) 1 calc R . P A 1
H51B H 0.629139 0.709368 0.516039 0.082 Uiso 0.583(4) 1 calc R . P A 1
C90 C 0.67012(17) 1.03777(16) 0.33606(18) 0.0516(9) Uani 1 1 d . . . . .
C26 C 0.94709(16) 0.62538(18) 0.25951(16) 0.0514(9) Uani 1 1 d . . . . .
C48 C 0.70413(18) 0.62771(17) 0.43209(15) 0.0480(8) Uani 1 1 d . . . . .
C39 C 0.7427(3) 0.4838(2) 0.2629(2) 0.0709(13) Uani 1 1 d . . . . .
H39A H 0.785458 0.479315 0.268780 0.106 Uiso 1 1 calc GR . . . .
H39B H 0.734407 0.481739 0.226025 0.106 Uiso 1 1 calc GR . . . .
H39C H 0.721158 0.453660 0.280737 0.106 Uiso 1 1 calc GR . . . .
C52 C 0.7066(10) 0.6760(13) 0.5479(8) 0.059(4) Uani 0.583(4) 1 d D U P A 1
C42 C 0.78615(18) 0.55206(18) 0.36270(16) 0.0509(9) Uani 1 1 d . . . . .
C45 C 0.81385(19) 0.5067(2) 0.44597(18) 0.0590(10) Uani 1 1 d . . . . .
H45A H 0.821838 0.512729 0.482574 0.089 Uiso 1 1 calc GR . . . .
H45B H 0.850291 0.494158 0.428828 0.089 Uiso 1 1 calc GR . . . .
H45C H 0.782972 0.477923 0.442034 0.089 Uiso 1 1 calc GR . . . .
O115 O 0.88104(16) 1.24856(16) 0.25387(16) 0.0765(10) Uani 1 1 d . . . . .
C93 C 0.6825(2) 1.1237(2) 0.2790(2) 0.0666(12) Uani 1 1 d . . . . .
H93A H 0.687165 1.147678 0.309342 0.100 Uiso 1 1 calc GR . . . .
H93B H 0.640275 1.120833 0.270128 0.100 Uiso 1 1 calc GR . . . .
H93C H 0.704318 1.140212 0.250059 0.100 Uiso 1 1 calc GR . . . .
C33 C 0.75300(19) 0.7167(2) 0.21614(17) 0.0573(10) Uani 1 1 d . . . . .
H33A H 0.751341 0.687513 0.189545 0.086 Uiso 1 1 calc GR . . . .
H33B H 0.773064 0.750114 0.202452 0.086 Uiso 1 1 calc GR . . . .
H33C H 0.712539 0.726693 0.226666 0.086 Uiso 1 1 calc GR . . . .
C40 C 0.65511(19) 0.5527(2) 0.27304(18) 0.0657(12) Uani 1 1 d . . . . .
H40A H 0.631547 0.522305 0.288335 0.099 Uiso 1 1 calc GR . . . .
H40B H 0.648640 0.553375 0.235809 0.099 Uiso 1 1 calc GR . . . .
H40C H 0.642897 0.588840 0.287860 0.099 Uiso 1 1 calc GR . . . .
C84 C 0.6447(2) 0.97086(18) 0.43477(18) 0.0581(10) Uani 1 1 d . . . . .
C81 C 0.74836(18) 0.85701(18) 0.38737(19) 0.0551(9) Uani 1 1 d . . . . .
H81A H 0.751657 0.815939 0.389730 0.083 Uiso 1 1 calc GR . . . .
H81B H 0.784408 0.874403 0.401325 0.083 Uiso 1 1 calc GR . . . .
H81C H 0.743586 0.868006 0.351313 0.083 Uiso 1 1 calc GR . . . .
C98 C 0.86640(18) 1.03996(17) 0.3497(2) 0.0586(11) Uani 1 1 d . . . . .
C87 C 0.6874(3) 1.0553(2) 0.4791(2) 0.0789(15) Uani 1 1 d . . . . .
H87A H 0.727241 1.038687 0.477188 0.118 Uiso 1 1 calc GR . . . .
H87B H 0.667586 1.042410 0.510497 0.118 Uiso 1 1 calc GR . . . .
H87C H 0.690753 1.096475 0.479726 0.118 Uiso 1 1 calc GR . . . .
C111 C 0.9762(8) 1.2851(8) 0.4654(8) 0.087(6) Uani 0.583(4) 1 d D U P A 1
H111 H 1.002786 1.255818 0.474829 0.104 Uiso 0.583(4) 1 calc R . P A 1
C82 C 0.7002(3) 0.8596(2) 0.4758(2) 0.0745(14) Uani 1 1 d . . . . .
H82A H 0.666128 0.873231 0.495616 0.112 Uiso 1 1 calc GR . . . .
H82B H 0.736860 0.875974 0.489680 0.112 Uiso 1 1 calc GR . . . .
H82C H 0.702279 0.818472 0.478056 0.112 Uiso 1 1 calc GR . . . .
C63 C 0.4278(9) 0.6183(8) 0.3590(15) 0.070(5) Uani 0.583(4) 1 d D U P A 1
C28 C 0.9915(2) 0.6696(2) 0.2812(2) 0.0707(13) Uani 1 1 d . . . . .
H28A H 0.985946 0.705565 0.263398 0.106 Uiso 1 1 calc GR . . . .
H28B H 1.032319 0.656331 0.275892 0.106 Uiso 1 1 calc GR . . . .
H28C H 0.984349 0.674749 0.318065 0.106 Uiso 1 1 calc GR . . . .
C105 C 0.9103(2) 1.2086(2) 0.4297(2) 0.0635(11) Uani 1 1 d D . . . .
H10A H 0.893797 1.193074 0.461960 0.076 Uiso 0.583(4) 1 calc R . P A 1
H10B H 0.947074 1.187585 0.421487 0.076 Uiso 0.583(4) 1 calc R . P A 1
H10C H 0.900659 1.181434 0.457280 0.076 Uiso 0.417(4) 1 calc R . P A 2
H10D H 0.949999 1.198406 0.416203 0.076 Uiso 0.417(4) 1 calc R . P A 2
C113 C 0.85471(18) 1.22006(18) 0.2934(2) 0.0578(10) Uani 1 1 d . . . . .
C59 C 0.5690(2) 0.6298(2) 0.40195(16) 0.0579(10) Uani 1 1 d . . . . .
C76 C 0.56552(19) 0.8511(2) 0.3206(2) 0.0668(12) Uani 1 1 d . . . . .
H76 H 0.553096 0.813193 0.333517 0.080 Uiso 0.583(4) 1 calc R . P A 1
H76A H 0.548327 0.824853 0.346726 0.080 Uiso 0.417(4) 1 calc R . P A 2
C34 C 0.7848(2) 0.7383(2) 0.30704(18) 0.0604(10) Uani 1 1 d . . . . .
H34A H 0.743196 0.747549 0.314248 0.091 Uiso 1 1 calc GR . . . .
H34B H 0.806026 0.772516 0.296596 0.091 Uiso 1 1 calc GR . . . .
H34C H 0.803353 0.722773 0.338022 0.091 Uiso 1 1 calc GR . . . .
C62 C 0.4888(3) 0.6248(3) 0.3389(2) 0.0811(15) Uani 1 1 d . . . . .
H62A H 0.487151 0.643525 0.304900 0.097 Uiso 0.583(4) 1 calc R . P A 1
H62B H 0.506761 0.587106 0.334025 0.097 Uiso 0.583(4) 1 calc R . P A 1
H62C H 0.508901 0.588805 0.330693 0.097 Uiso 0.417(4) 1 calc R . P A 2
H62D H 0.482950 0.645706 0.306337 0.097 Uiso 0.417(4) 1 calc R . P A 2
C17 C 0.7106(2) 0.5193(3) 0.0974(2) 0.0690(12) Uani 1 1 d . . . . .
H17A H 0.709545 0.533604 0.132729 0.103 Uiso 1 1 calc GR . . . .
H17B H 0.690299 0.482792 0.095917 0.103 Uiso 1 1 calc GR . . . .
H17C H 0.690473 0.546005 0.074584 0.103 Uiso 1 1 calc GR . . . .
C72 C 0.4617(2) 0.9554(2) 0.3795(2) 0.0701(13) Uani 1 1 d . . . . .
C57 C 0.7684(10) 0.686(2) 0.5460(11) 0.080(6) Uani 0.583(4) 1 d D U P A 1
H57 H 0.784128 0.709932 0.519833 0.096 Uiso 0.583(4) 1 calc R . P A 1
C55 C 0.7815(9) 0.6354(12) 0.6273(8) 0.078(5) Uani 0.583(4) 1 d D U P A 1
H55 H 0.805575 0.625900 0.655949 0.094 Uiso 0.583(4) 1 calc R . P A 1
C106 C 0.9258(6) 1.2719(5) 0.4378(6) 0.068(4) Uani 0.583(4) 1 d D U P A 1
C100 C 0.8770(2) 1.0099(2) 0.4014(3) 0.0770(15) Uani 1 1 d . . . . .
H10E H 0.917386 1.017741 0.413457 0.116 Uiso 1 1 calc GR . . . .
H10F H 0.871970 0.969166 0.396863 0.116 Uiso 1 1 calc GR . . . .
H10G H 0.848235 1.023555 0.426825 0.116 Uiso 1 1 calc GR . . . .
C86 C 0.6505(2) 1.03690(19) 0.4314(2) 0.0628(11) Uani 1 1 d . . . . .
O1B O 0.98666(19) 0.76589(19) 0.1706(2) 0.0932(12) Uani 1 1 d . . . . .
H1B H 0.974658 0.735065 0.158956 0.140 Uiso 1 1 d R . . . .
C116 C 0.8467(3) 1.2538(3) 0.2060(3) 0.0956(18) Uani 1 1 d D U . . .
H11A H 0.856225 1.290017 0.189122 0.115 Uiso 0.583(4) 1 calc R . P A 1
H11B H 0.803658 1.253525 0.214036 0.115 Uiso 0.583(4) 1 calc R . P A 1
H11C H 0.850489 1.292743 0.192904 0.115 Uiso 0.417(4) 1 calc R . P A 2
H11D H 0.804157 1.246978 0.213635 0.115 Uiso 0.417(4) 1 calc R . P A 2
C71 C 0.4467(3) 0.9632(3) 0.4367(3) 0.098(2) Uani 1 1 d . . . . .
H71A H 0.408679 0.944860 0.444251 0.147 Uiso 1 1 calc GR . . . .
H71B H 0.443763 1.003488 0.444496 0.147 Uiso 1 1 calc GR . . . .
H71C H 0.478055 0.946252 0.457738 0.147 Uiso 1 1 calc GR . . . .
C56 C 0.8076(10) 0.6618(15) 0.5836(12) 0.092(6) Uani 0.583(4) 1 d D U P A 1
H56 H 0.849535 0.663021 0.579331 0.111 Uiso 0.583(4) 1 calc R . P A 1
C117 C 0.862(2) 1.2039(10) 0.1686(15) 0.102(5) Uani 0.583(4) 1 d D U P A 1
C46 C 0.8404(2) 0.6090(2) 0.4302(2) 0.0659(11) Uani 1 1 d . . . . .
H46A H 0.826769 0.644777 0.415495 0.099 Uiso 1 1 calc GR . . . .
H46B H 0.877576 0.597661 0.413516 0.099 Uiso 1 1 calc GR . . . .
H46C H 0.847167 0.613716 0.467136 0.099 Uiso 1 1 calc GR . . . .
C88 C 0.5879(3) 1.0642(2) 0.4312(3) 0.0871(19) Uani 1 1 d . . . . .
H88A H 0.591805 1.105255 0.429461 0.131 Uiso 1 1 calc GR . . . .
H88B H 0.566696 1.053793 0.462710 0.131 Uiso 1 1 calc GR . . . .
H88C H 0.565493 1.050778 0.401293 0.131 Uiso 1 1 calc GR . . . .
C94 C 0.7037(3) 1.0266(2) 0.2420(2) 0.0733(13) Uani 1 1 d . . . . .
H94A H 0.727929 1.043202 0.214650 0.110 Uiso 1 1 calc GR . . . .
H94B H 0.662290 1.024120 0.230699 0.110 Uiso 1 1 calc GR . . . .
H94C H 0.718578 0.988744 0.249965 0.110 Uiso 1 1 calc GR . . . .
C99 C 0.9087(2) 1.0161(2) 0.3078(3) 0.0784(16) Uani 1 1 d . . . . .
H99A H 0.903091 1.037098 0.275694 0.118 Uiso 1 1 calc GR . . . .
H99B H 0.899796 0.976246 0.301978 0.118 Uiso 1 1 calc GR . . . .
H99C H 0.950043 1.020060 0.319186 0.118 Uiso 1 1 calc GR . . . .
C64 C 0.3950(8) 0.6691(8) 0.3649(12) 0.082(4) Uani 0.583(4) 1 d D U P A 1
H64 H 0.412856 0.704202 0.356710 0.098 Uiso 0.583(4) 1 calc R . P A 1
C38 C 0.72188(18) 0.54257(19) 0.28429(16) 0.0518(9) Uani 1 1 d . . . . .
C67 C 0.3435(7) 0.5618(7) 0.3890(7) 0.100(4) Uani 0.583(4) 1 d D U P A 1
H67 H 0.326828 0.526269 0.397673 0.120 Uiso 0.583(4) 1 calc R . P A 1
C66 C 0.3098(6) 0.6120(10) 0.3944(6) 0.085(4) Uani 0.583(4) 1 d D U P A 1
H66 H 0.269716 0.609844 0.405510 0.102 Uiso 0.583(4) 1 calc R . P A 1
C65 C 0.3361(7) 0.6675(7) 0.3830(6) 0.084(3) Uani 0.583(4) 1 d D U P A 1
H65 H 0.313913 0.701085 0.387685 0.101 Uiso 0.583(4) 1 calc R . P A 1
O15B O 0.5214(3) 1.0493(3) 0.2667(3) 0.0743(16) Uani 0.583(4) 1 d . U P A 1
H15B H 0.549018 1.057026 0.287076 0.111 Uiso 0.583(4) 1 calc GR . P A 1
C122 C 0.8413(18) 1.1463(10) 0.1797(11) 0.113(6) Uani 0.583(4) 1 d D U P A 1
H122 H 0.819502 1.139532 0.210347 0.136 Uiso 0.583(4) 1 calc R . P A 1
C68 C 0.4028(7) 0.5659(7) 0.3702(9) 0.086(5) Uani 0.583(4) 1 d D U P A 1
H68 H 0.425540 0.532700 0.365262 0.103 Uiso 0.583(4) 1 calc R . P A 1
C110 C 0.9890(8) 1.3404(8) 0.4797(7) 0.108(5) Uani 0.583(4) 1 d D U P A 1
H110 H 1.022481 1.347424 0.501011 0.130 Uiso 0.583(4) 1 calc R . P A 1
C120 C 0.8851(11) 1.1096(12) 0.1009(8) 0.140(7) Uani 0.583(4) 1 d D U P A 1
H120 H 0.893002 1.079250 0.078113 0.168 Uiso 0.583(4) 1 calc R . P A 1
C118 C 0.8950(8) 1.2129(10) 0.1231(7) 0.119(6) Uani 0.583(4) 1 d D U P A 1
H118 H 0.909805 1.249447 0.115702 0.143 Uiso 0.583(4) 1 calc R . P A 1
C121 C 0.8532(12) 1.1002(10) 0.1462(8) 0.128(6) Uani 0.583(4) 1 d D U P A 1
H121 H 0.839574 1.063488 0.154511 0.154 Uiso 0.583(4) 1 calc R . P A 1
C109 C 0.9551(7) 1.3846(7) 0.4642(7) 0.117(5) Uani 0.583(4) 1 d D U P A 1
H109 H 0.963441 1.421714 0.475618 0.141 Uiso 0.583(4) 1 calc R . P A 1
C107 C 0.8918(5) 1.3171(4) 0.4193(7) 0.096(4) Uani 0.583(4) 1 d D U P A 1
H107 H 0.857740 1.310004 0.398697 0.115 Uiso 0.583(4) 1 calc R . P A 1
C2B C 0.9528(6) 0.8087(5) 0.1495(6) 0.190(6) Uani 1 1 d . . . . .
H2BA H 0.954635 0.806510 0.111893 0.285 Uiso 1 1 calc R . . . .
H2BB H 0.968356 0.845236 0.160799 0.285 Uiso 1 1 calc R . . . .
H2BC H 0.911447 0.804808 0.160722 0.285 Uiso 1 1 calc R . . . .
C108 C 0.9082(6) 1.3741(5) 0.4313(8) 0.120(5) Uani 0.583(4) 1 d D U P A 1
H108 H 0.886762 1.404572 0.416594 0.144 Uiso 0.583(4) 1 calc R . P A 1
C16B C 0.4706(7) 1.0762(5) 0.2821(6) 0.111(5) Uani 0.583(4) 1 d . U P A 1
H16A H 0.453353 1.096523 0.252877 0.167 Uiso 0.583(4) 1 calc GR . P A 1
H16B H 0.480133 1.103027 0.309529 0.167 Uiso 0.583(4) 1 calc GR . P A 1
H16C H 0.441988 1.048463 0.294851 0.167 Uiso 0.583(4) 1 calc GR . P A 1
C119 C 0.9068(11) 1.1676(11) 0.0883(9) 0.135(6) Uani 0.583(4) 1 d D U P A 1
H119 H 0.928187 1.174338 0.057432 0.162 Uiso 0.583(4) 1 calc R . P A 1
O5B O 0.8209(13) 0.8986(12) 0.2359(8) 0.233(13) Uani 0.417(4) 1 d . U P A 2
H5B H 0.826914 0.902906 0.267323 0.350 Uiso 0.417(4) 1 d R . P A 2
C7B C 0.8538(11) 0.9394(9) 0.2071(7) 0.117(6) Uani 0.417(4) 1 d . U P A 2
H7BA H 0.848494 0.932479 0.170312 0.175 Uiso 0.417(4) 1 calc R . P A 2
H7BB H 0.896059 0.936552 0.215875 0.175 Uiso 0.417(4) 1 calc R . P A 2
H7BC H 0.839398 0.977289 0.215564 0.175 Uiso 0.417(4) 1 calc R . P A 2
C1 C 0.9153(8) 1.2684(5) 0.4547(6) 0.053(4) Uani 0.417(4) 1 d D U P A 2
C2 C 0.8686(8) 1.3083(5) 0.4538(6) 0.080(4) Uani 0.417(4) 1 d D U P A 2
H2 H 0.831796 1.299390 0.438036 0.096 Uiso 0.417(4) 1 calc R . P A 2
C3 C 0.8777(10) 1.3625(5) 0.4772(9) 0.110(5) Uani 0.417(4) 1 d D U P A 2
H3 H 0.846355 1.389184 0.477604 0.133 Uiso 0.417(4) 1 calc R . P A 2
C4 C 0.9312(10) 1.3758(7) 0.4989(10) 0.120(6) Uani 0.417(4) 1 d D U P A 2
H4 H 0.938005 1.412771 0.511458 0.144 Uiso 0.417(4) 1 calc R . P A 2
C5 C 0.9755(10) 1.3355(9) 0.5026(11) 0.115(7) Uani 0.417(4) 1 d D U P A 2
H5 H 1.011638 1.344248 0.519614 0.137 Uiso 0.417(4) 1 calc R . P A 2
C6 C 0.9672(10) 1.2813(9) 0.4811(10) 0.074(6) Uani 0.417(4) 1 d D U P A 2
H6 H 0.997275 1.253621 0.484826 0.088 Uiso 0.417(4) 1 calc R . P A 2
O13B O 0.5118(4) 0.8268(5) 0.4593(4) 0.107(3) Uani 0.583(4) 1 d . U P A 1
H13B H 0.538330 0.822709 0.483181 0.160 Uiso 0.583(4) 1 d R . P A 1
O3B O 1.1028(5) 0.9398(4) 0.1737(4) 0.116(3) Uani 0.583(4) 1 d . U P A 1
H3B H 1.115648 0.963565 0.152724 0.174 Uiso 0.583(4) 1 d R . P A 1
C4B C 1.1404(9) 0.8921(6) 0.1716(7) 0.132(6) Uani 0.583(4) 1 d . U P A 1
H4BA H 1.147941 0.882202 0.135596 0.198 Uiso 0.583(4) 1 calc R . P A 1
H4BB H 1.121087 0.860385 0.188940 0.198 Uiso 0.583(4) 1 calc R . P A 1
H4BC H 1.178079 0.900707 0.188671 0.198 Uiso 0.583(4) 1 calc R . P A 1
C112 C 0.867(3) 1.2129(15) 0.164(2) 0.102(7) Uani 0.417(4) 1 d D U P A 2
C8 C 0.845(2) 1.1548(13) 0.1647(15) 0.111(7) Uani 0.417(4) 1 d D U P A 2
H8 H 0.817324 1.142961 0.189882 0.134 Uiso 0.417(4) 1 calc R . P A 2
C9 C 0.8664(14) 1.1159(14) 0.1273(12) 0.132(8) Uani 0.417(4) 1 d D U P A 2
H9 H 0.852412 1.078210 0.126115 0.159 Uiso 0.417(4) 1 calc R . P A 2
C115 C 0.9084(13) 1.1356(16) 0.0926(10) 0.136(7) Uani 0.417(4) 1 d D U P A 2
H115 H 0.924709 1.109836 0.068464 0.163 Uiso 0.417(4) 1 calc R . P A 2
C114 C 0.9297(10) 1.1965(16) 0.0913(9) 0.140(7) Uani 0.417(4) 1 d D U P A 2
H114 H 0.955800 1.208910 0.065042 0.168 Uiso 0.417(4) 1 calc R . P A 2
C10 C 0.9099(11) 1.2346(14) 0.1301(10) 0.123(7) Uani 0.417(4) 1 d D U P A 2
H10 H 0.924636 1.271965 0.132766 0.147 Uiso 0.417(4) 1 calc R . P A 2
C63A C 0.4257(9) 0.6121(12) 0.364(2) 0.067(6) Uani 0.417(4) 1 d D U P A 2
C68A C 0.4152(10) 0.5576(12) 0.3829(12) 0.085(7) Uani 0.417(4) 1 d D U P A 2
H68A H 0.446147 0.530647 0.379947 0.102 Uiso 0.417(4) 1 calc R . P A 2
C66A C 0.3141(9) 0.5811(12) 0.4068(12) 0.103(6) Uani 0.417(4) 1 d D U P A 2
H66A H 0.276159 0.570593 0.419568 0.124 Uiso 0.417(4) 1 calc R . P A 2
C67A C 0.3603(10) 0.5403(11) 0.4061(11) 0.107(7) Uani 0.417(4) 1 d D U P A 2
H67A H 0.355073 0.503757 0.420066 0.128 Uiso 0.417(4) 1 calc R . P A 2
C65A C 0.3231(9) 0.6395(11) 0.3884(10) 0.087(6) Uani 0.417(4) 1 d D U P A 2
H65A H 0.291576 0.666058 0.388966 0.104 Uiso 0.417(4) 1 calc R . P A 2
C64A C 0.3806(9) 0.6546(11) 0.3696(13) 0.075(5) Uani 0.417(4) 1 d D U P A 2
H64A H 0.389018 0.692525 0.360568 0.090 Uiso 0.417(4) 1 calc R . P A 2
C12B C 0.484(2) 0.7936(18) 0.4735(17) 0.153(17) Uani 0.417(4) 1 d . U P A 2
H12A H 0.449598 0.769459 0.478422 0.230 Uiso 0.417(4) 1 calc R . P A 2
H12B H 0.477485 0.830173 0.489893 0.230 Uiso 0.417(4) 1 calc R . P A 2
H12C H 0.519331 0.775679 0.489112 0.230 Uiso 0.417(4) 1 calc R . P A 2
C51A C 0.6636(15) 0.6876(10) 0.5079(10) 0.049(5) Uani 0.417(4) 1 d D U P A 2
H51C H 0.677406 0.722809 0.491255 0.058 Uiso 0.417(4) 1 calc R . P A 2
H51D H 0.626867 0.696424 0.527207 0.058 Uiso 0.417(4) 1 calc R . P A 2
C52A C 0.7120(12) 0.6669(17) 0.5460(10) 0.048(5) Uani 0.417(4) 1 d D U P A 2
C53A C 0.6971(10) 0.6461(13) 0.5962(10) 0.050(5) Uani 0.417(4) 1 d D U P A 2
H53A H 0.656524 0.646267 0.606258 0.060 Uiso 0.417(4) 1 calc R . P A 2
C54A C 0.7385(10) 0.6259(15) 0.6307(11) 0.048(4) Uani 0.417(4) 1 d D U P A 2
H54A H 0.726600 0.603663 0.659143 0.058 Uiso 0.417(4) 1 calc R . P A 2
C55A C 0.7993(9) 0.6392(15) 0.6226(13) 0.064(5) Uani 0.417(4) 1 d D U P A 2
H55A H 0.828933 0.626198 0.645742 0.076 Uiso 0.417(4) 1 calc R . P A 2
C56A C 0.8148(13) 0.672(2) 0.5792(16) 0.082(6) Uani 0.417(4) 1 d D U P A 2
H56A H 0.853572 0.687732 0.576666 0.099 Uiso 0.417(4) 1 calc R . P A 2
C57A C 0.7723(13) 0.683(3) 0.5390(17) 0.075(6) Uani 0.417(4) 1 d D U P A 2
H57A H 0.784538 0.699960 0.507888 0.090 Uiso 0.417(4) 1 calc R . P A 2
O8B O 0.7981(16) 0.9444(19) 0.1199(9) 0.235(17) Uani 0.292(2) 1 d . U P A 1
H8BA H 0.833071 0.949411 0.106575 0.352 Uiso 0.292(2) 1 d R . P A 1
H8BB H 0.801711 0.928661 0.149825 0.352 Uiso 0.292(2) 1 d R . P A 1
O9B O 0.9690(8) 0.9557(8) 0.1485(15) 0.205(14) Uani 0.292(2) 1 d . U P A 1
H9BA H 1.005074 0.966128 0.141338 0.308 Uiso 0.292(2) 1 d R . P A 1
H9BB H 0.968574 0.938898 0.178108 0.308 Uiso 0.292(2) 1 d R . P A 1
O11B O 0.4934(6) 0.8006(7) 0.4266(6) 0.107(4) Uani 0.417(4) 1 d . U P A 2
H11E H 0.528577 0.792033 0.419629 0.160 Uiso 0.417(4) 1 calc GR . P A 2
O10B O 0.968(2) 1.0096(14) 0.0598(15) 0.20(2) Uani 0.208(2) 1 d . . P A 2
H10H H 0.999639 1.026507 0.072005 0.307 Uiso 0.208(2) 1 d R . P A 2
H10I H 0.962599 1.025367 0.030135 0.307 Uiso 0.208(2) 1 d R . P A 2
C14B C 0.4802(9) 0.7718(9) 0.4687(11) 0.092(4) Uani 0.583(4) 1 d . U P A 1
H14A H 0.470483 0.754196 0.435687 0.138 Uiso 0.583(4) 1 calc R . P A 1
H14B H 0.443532 0.778844 0.487958 0.138 Uiso 0.583(4) 1 calc R . P A 1
H14C H 0.506043 0.746701 0.488497 0.138 Uiso 0.583(4) 1 calc R . P A 1
O17B O 0.5178(7) 1.1045(11) 0.3072(11) 0.211(11) Uani 0.417(4) 1 d . U P A 2
H17D H 0.514219 1.140487 0.312080 0.316 Uiso 0.417(4) 1 d R . P A 2
H17E H 0.549159 1.092297 0.323020 0.316 Uiso 0.417(4) 1 d R . P A 2
C1_4 C 0.9335(2) 0.4148(2) 0.19875(18) 0.0661(11) Uani 1 1 d D . . . .
H1_4 H 0.925362 0.404649 0.233316 0.079 Uiso 1 1 calc R . . . .
C2_4 C 0.9025(2) 0.46017(18) 0.17624(16) 0.0544(9) Uani 1 1 d D . . . .
H2_4 H 0.873655 0.479788 0.195942 0.065 Uiso 1 1 calc R . . . .
C3_4 C 0.91332(17) 0.47699(15) 0.12531(15) 0.0454(8) Uani 1 1 d D . . . .
C4_4 C 0.95614(16) 0.44629(15) 0.09440(15) 0.0443(7) Uani 1 1 d D . . . .
C5_4 C 0.96879(17) 0.45902(17) 0.04084(15) 0.0490(8) Uani 1 1 d D . . . .
H5_4 H 0.947662 0.488679 0.024570 0.059 Uiso 1 1 calc R . . . .
C6_4 C 1.0105(2) 0.4294(2) 0.01287(17) 0.0579(10) Uani 1 1 d D . . . .
H6_4 H 1.017526 0.439099 -0.021991 0.070 Uiso 1 1 calc R . . . .
C7_4 C 1.04397(18) 0.38341(19) 0.03605(17) 0.0564(10) Uani 1 1 d D . . . .
C8_4 C 1.0882(2) 0.3533(3) 0.0081(2) 0.0769(14) Uani 1 1 d D . . . .
H8_4 H 1.096705 0.363762 -0.026275 0.092 Uiso 1 1 calc R . . . .
C9_4 C 1.1189(3) 0.3090(3) 0.0302(2) 0.0809(15) Uani 1 1 d D . . . .
H9_4 H 1.148432 0.289702 0.011024 0.097 Uiso 1 1 calc R . . . .
C10_4 C 1.1066(2) 0.2926(2) 0.0804(3) 0.0769(15) Uani 1 1 d D . . . .
H10_4 H 1.126867 0.261038 0.094430 0.092 Uiso 1 1 calc R . . . .
C11_4 C 1.0640(2) 0.32202(19) 0.1117(2) 0.0645(11) Uani 1 1 d D . . . .
C12_4 C 1.03163(17) 0.36831(16) 0.08807(18) 0.0535(9) Uani 1 1 d D . . . .
C13_4 C 0.98792(17) 0.39961(15) 0.11826(16) 0.0481(8) Uani 1 1 d D . . . .
C14_4 C 0.9766(2) 0.38430(19) 0.17060(19) 0.0608(10) Uani 1 1 d D . . . .
C15_4 C 1.0098(2) 0.3370(3) 0.1931(2) 0.0820(16) Uani 1 1 d D . . . .
H15_4 H 1.002464 0.326262 0.227709 0.098 Uiso 1 1 calc R . . . .
C16_4 C 1.0513(2) 0.3081(2) 0.1647(3) 0.0820(16) Uani 1 1 d D . . . .
H16_4 H 1.072415 0.278016 0.180363 0.098 Uiso 1 1 calc R . . . .
C1_5 C 0.6418(13) 0.8925(6) 0.1863(6) 0.062(4) Uani 0.583(4) 1 d D U P A 1
H1_5 H 0.659766 0.924857 0.171531 0.075 Uiso 0.583(4) 1 calc R . P A 1
C2_5 C 0.6175(15) 0.8950(7) 0.2363(8) 0.055(3) Uani 0.583(4) 1 d D U P A 1
H2_5 H 0.617453 0.929988 0.254000 0.066 Uiso 0.583(4) 1 calc R . P A 1
C3_5 C 0.5933(3) 0.8472(3) 0.2608(4) 0.0494(17) Uani 0.583(4) 1 d D U P A 1
C4_5 C 0.5939(3) 0.7933(3) 0.2340(3) 0.0492(15) Uani 0.583(4) 1 d D U P A 1
C5_5 C 0.5740(4) 0.7403(4) 0.2553(5) 0.060(2) Uani 0.583(4) 1 d D U P A 1
H5_5 H 0.560805 0.739786 0.289946 0.072 Uiso 0.583(4) 1 calc R . P A 1
C6_5 C 0.5731(4) 0.6903(4) 0.2280(5) 0.071(2) Uani 0.583(4) 1 d D U P A 1
H6_5 H 0.559617 0.656901 0.244376 0.085 Uiso 0.583(4) 1 calc R . P A 1
C7_5 C 0.5922(4) 0.6881(3) 0.1752(4) 0.068(2) Uani 0.583(4) 1 d D U P A 1
C8_5 C 0.5900(5) 0.6383(4) 0.1455(4) 0.084(3) Uani 0.583(4) 1 d D U P A 1
H8_5 H 0.575693 0.604461 0.160531 0.101 Uiso 0.583(4) 1 calc R . P A 1
C9_5 C 0.6085(6) 0.6382(4) 0.0945(5) 0.097(3) Uani 0.583(4) 1 d D U P A 1
H9_5 H 0.605243 0.604490 0.075059 0.116 Uiso 0.583(4) 1 calc R . P A 1
C10_5 C 0.6319(5) 0.6868(4) 0.0709(4) 0.087(3) Uani 0.583(4) 1 d D U P A 1
H10_5 H 0.645732 0.685339 0.036437 0.105 Uiso 0.583(4) 1 calc R . P A 1
C11_5 C 0.6346(5) 0.7387(5) 0.0994(4) 0.070(3) Uani 0.583(4) 1 d D U P A 1
C12_5 C 0.6150(3) 0.7396(3) 0.1524(3) 0.0600(18) Uani 0.583(4) 1 d D U P A 1
C13_5 C 0.6189(13) 0.7911(5) 0.1828(6) 0.054(3) Uani 0.583(4) 1 d D U P A 1
C14_5 C 0.6392(4) 0.8419(4) 0.1585(4) 0.0584(18) Uani 0.583(4) 1 d D U P A 1
C15_5 C 0.6600(3) 0.8397(4) 0.1049(3) 0.0633(19) Uani 0.583(4) 1 d D U P A 1
H15_5 H 0.676135 0.872493 0.089418 0.076 Uiso 0.583(4) 1 calc R . P A 1
C16_5 C 0.6562(6) 0.7907(5) 0.0772(6) 0.076(3) Uani 0.583(4) 1 d D U P A 1
H16_5 H 0.668195 0.790879 0.042217 0.092 Uiso 0.583(4) 1 calc R . P A 1
C1_6 C 0.5806(4) 0.8100(4) 0.2824(4) 0.053(2) Uani 0.417(4) 1 d D U P A 2
C2_6 C 0.5690(5) 0.7518(4) 0.2864(5) 0.053(2) Uani 0.417(4) 1 d D U P A 2
H2_6 H 0.553074 0.737672 0.317608 0.063 Uiso 0.417(4) 1 calc R . P A 2
C3_6 C 0.5801(7) 0.7138(7) 0.2463(5) 0.058(3) Uani 0.417(4) 1 d D U P A 2
H3_6 H 0.571425 0.674997 0.250779 0.069 Uiso 0.417(4) 1 calc R . P A 2
C4_6 C 0.6045(4) 0.7333(4) 0.1985(4) 0.056(2) Uani 0.417(4) 1 d D U P A 2
C5_6 C 0.6165(5) 0.6969(6) 0.1572(4) 0.058(3) Uani 0.417(4) 1 d D U P A 2
H5_6 H 0.610370 0.657724 0.162089 0.070 Uiso 0.417(4) 1 calc R . P A 2
C6_6 C 0.6366(7) 0.7149(6) 0.1098(6) 0.068(4) Uani 0.417(4) 1 d D U P A 2
H6_6 H 0.641454 0.688823 0.082398 0.082 Uiso 0.417(4) 1 calc R . P A 2
C7_6 C 0.6502(6) 0.7734(6) 0.1024(5) 0.059(3) Uani 0.417(4) 1 d D U P A 2
C8_6 C 0.6699(8) 0.7974(6) 0.0559(6) 0.065(3) Uani 0.417(4) 1 d D U P A 2
H8_6 H 0.674493 0.772876 0.027354 0.078 Uiso 0.417(4) 1 calc R . P A 2
C9_6 C 0.6832(6) 0.8542(6) 0.0483(5) 0.078(3) Uani 0.417(4) 1 d D U P A 2
H9_6 H 0.696545 0.867664 0.015967 0.094 Uiso 0.417(4) 1 calc R . P A 2
C10_6 C 0.6761(5) 0.8912(6) 0.0909(4) 0.071(3) Uani 0.417(4) 1 d D U P A 2
H10_6 H 0.686468 0.929724 0.087297 0.085 Uiso 0.417(4) 1 calc R . P A 2
C11_6 C 0.6536(5) 0.8713(5) 0.1391(4) 0.057(2) Uani 0.417(4) 1 d D U P A 2
C12_6 C 0.6414(5) 0.8131(5) 0.1465(4) 0.056(2) Uani 0.417(4) 1 d D U P A 2
C13_6 C 0.6128(18) 0.7936(6) 0.1936(8) 0.049(4) Uani 0.417(4) 1 d D U P A 2
C14_6 C 0.6060(5) 0.8310(5) 0.2371(4) 0.052(2) Uani 0.417(4) 1 d D U P A 2
C15_6 C 0.623(2) 0.8899(9) 0.2290(11) 0.060(6) Uani 0.417(4) 1 d D U P A 2
H15_6 H 0.619259 0.915779 0.256680 0.072 Uiso 0.417(4) 1 calc R . P A 2
C16_6 C 0.6439(18) 0.9088(8) 0.1826(8) 0.060(4) Uani 0.417(4) 1 d D U P A 2
H16_6 H 0.652430 0.947697 0.178739 0.073 Uiso 0.417(4) 1 calc R . P A 2
C1_7 C 0.9138(2) 0.76370(19) -0.1258(2) 0.0614(11) Uani 1 1 d D . . . .
H1_7 H 0.897333 0.792997 -0.146145 0.074 Uiso 1 1 calc R . . . .
C2_7 C 0.96326(19) 0.7336(2) -0.14405(19) 0.0604(11) Uani 1 1 d D . . . .
H2_7 H 0.979599 0.742288 -0.176740 0.072 Uiso 1 1 calc R . . . .
C3_7 C 0.98871(17) 0.69053(19) -0.11381(18) 0.0564(10) Uani 1 1 d D . . . .
H3_7 H 1.022292 0.670625 -0.126372 0.068 Uiso 1 1 calc R . . . .
C4_7 C 0.96502(16) 0.67653(17) -0.06513(17) 0.0507(9) Uani 1 1 d D . . . .
C5_7 C 0.99069(17) 0.63318(18) -0.03251(17) 0.0516(9) Uani 1 1 d D . . . .
H5_7 H 1.024747 0.613432 -0.044306 0.062 Uiso 1 1 calc R . . . .
C6_7 C 0.96732(16) 0.61963(16) 0.01514(16) 0.0477(8) Uani 1 1 d D . . . .
H6_7 H 0.985739 0.591037 0.035051 0.057 Uiso 1 1 calc R . . . .
C7_7 C 0.91484(15) 0.64842(15) 0.03546(15) 0.0438(7) Uani 1 1 d D . . . .
C8_7 C 0.88869(16) 0.63507(15) 0.08406(15) 0.0446(7) Uani 1 1 d D . . . .
C9_7 C 0.83786(19) 0.66552(17) 0.10085(17) 0.0535(9) Uani 1 1 d D . . . .
H9_7 H 0.820822 0.656792 0.133254 0.064 Uiso 1 1 calc R . . . .
C10_7 C 0.8122(2) 0.70821(19) 0.07075(19) 0.0623(11) Uani 1 1 d D . . . .
H10_7 H 0.778347 0.727764 0.083269 0.075 Uiso 1 1 calc R . . . .
C11_7 C 0.83611(19) 0.72271(17) 0.02157(18) 0.0564(10) Uani 1 1 d D . . . .
C12_7 C 0.88830(17) 0.69255(15) 0.00384(16) 0.0478(8) Uani 1 1 d D . . . .
C13_7 C 0.91386(17) 0.70688(16) -0.04598(17) 0.0498(8) Uani 1 1 d D . . . .
C14_7 C 0.88798(19) 0.75089(17) -0.07730(18) 0.0564(10) Uani 1 1 d D . . . .
C15_7 C 0.8345(2) 0.77948(19) -0.0584(2) 0.0657(12) Uani 1 1 d D . . . .
H15_7 H 0.816548 0.807937 -0.078765 0.079 Uiso 1 1 calc R . . . .
C16_7 C 0.8100(2) 0.7659(2) -0.0118(2) 0.0684(12) Uani 1 1 d D . . . .
H16_7 H 0.775174 0.784898 -0.000896 0.082 Uiso 1 1 calc R . . . .
C1_8 C 0.3738(2) 0.9455(2) 0.0886(2) 0.0653(11) Uani 1 1 d D . . . .
H1_8 H 0.392977 0.976086 0.072000 0.078 Uiso 1 1 calc R . . . .
C2_8 C 0.3243(2) 0.9193(2) 0.0651(2) 0.0693(12) Uani 1 1 d D . . . .
H2_8 H 0.311338 0.931197 0.032152 0.083 Uiso 1 1 calc R . . . .
C3_8 C 0.2940(2) 0.8748(2) 0.0914(2) 0.0665(11) Uani 1 1 d D . . . .
H3_8 H 0.260219 0.857905 0.075816 0.080 Uiso 1 1 calc R . . . .
C4_8 C 0.31320(18) 0.85547(19) 0.1397(2) 0.0597(10) Uani 1 1 d D . . . .
C5_8 C 0.28372(19) 0.8094(2) 0.1668(2) 0.0631(11) Uani 1 1 d D . . . .
H5_8 H 0.249269 0.792701 0.152243 0.076 Uiso 1 1 calc R . . . .
C6_8 C 0.30460(18) 0.79007(19) 0.2123(2) 0.0621(11) Uani 1 1 d D . . . .
H6_8 H 0.284650 0.759700 0.228559 0.075 Uiso 1 1 calc R . . . .
C7_8 C 0.35703(17) 0.81454(18) 0.23717(19) 0.0563(10) Uani 1 1 d D . . . .
C8_8 C 0.38017(18) 0.79355(19) 0.2839(2) 0.0621(11) Uani 1 1 d D . . . .
H8_8 H 0.361998 0.761949 0.299747 0.075 Uiso 1 1 calc R . . . .
C9_8 C 0.42949(18) 0.81880(19) 0.3069(2) 0.0613(11) Uani 1 1 d D . . . .
H9_8 H 0.443742 0.804018 0.338474 0.074 Uiso 1 1 calc R . . . .
C10_8 C 0.45912(17) 0.86575(17) 0.28488(19) 0.0560(10) Uani 1 1 d D . . . .
C11_8 C 0.43873(17) 0.88661(16) 0.23632(18) 0.0526(9) Uani 1 1 d D . . . .
C12_8 C 0.38676(16) 0.86125(16) 0.21227(17) 0.0515(9) Uani 1 1 d D . . . .
C13_8 C 0.36487(17) 0.88133(17) 0.16328(18) 0.0539(9) Uani 1 1 d D . . . .
C14_8 C 0.39465(19) 0.92660(18) 0.13650(19) 0.0594(10) Uani 1 1 d D . . . .
C15_8 C 0.4472(2) 0.95147(19) 0.1615(2) 0.0638(11) Uani 1 1 d D . . . .
H15_8 H 0.467679 0.981231 0.144708 0.077 Uiso 1 1 calc R . . . .
C16_8 C 0.46748(19) 0.93293(18) 0.2082(2) 0.0602(11) Uani 1 1 d D . . . .
H16_8 H 0.501276 0.950623 0.222900 0.072 Uiso 1 1 calc R . . . .

loop_
_atom_site_aniso_label
_atom_site_aniso_U_11
_atom_site_aniso_U_22
_atom_site_aniso_U_33
_atom_site_aniso_U_23
_atom_site_aniso_U_13
_atom_site_aniso_U_12
O37 0.0370(11) 0.0614(15) 0.0418(13) -0.0089(11) 0.0023(10) 0.0007(10)
O103 0.0466(15) 0.0626(17) 0.0710(19) -0.0045(14) 0.0120(13) 0.0013(12)
O97 0.0501(15) 0.0416(14) 0.092(2) -0.0039(13) 0.0228(15) -0.0007(11)
O31 0.0475(14) 0.0528(15) 0.0684(18) -0.0042(13) 0.0010(13) 0.0001(12)
O49 0.0652(17) 0.0582(16) 0.0466(14) 0.0081(12) 0.0138(13) 0.0074(13)
N29 0.0315(14) 0.0553(17) 0.0500(17) -0.0088(13) -0.0032(12) 0.0055(12)
N77 0.0398(15) 0.0495(17) 0.070(2) -0.0025(15) 0.0006(14) -0.0028(13)
O43 0.0428(14) 0.082(2) 0.0575(16) 0.0091(14) 0.0079(12) 0.0165(13)
N47 0.0476(16) 0.0489(16) 0.0433(16) 0.0032(13) 0.0052(13) 0.0043(13)
N58 0.058(2) 0.0532(19) 0.065(2) -0.0020(16) 0.0048(16) 0.0101(15)
N20 0.0392(14) 0.0501(16) 0.0415(15) -0.0062(12) 0.0002(12) -0.0024(12)
N101 0.0354(14) 0.0446(16) 0.076(2) 0.0016(15) 0.0108(14) 0.0016(12)
O114 0.0394(13) 0.0561(16) 0.085(2) 0.0044(14) -0.0068(13) 0.0035(11)
N41 0.0411(15) 0.0649(19) 0.0457(17) -0.0004(14) 0.0048(13) 0.0029(14)
C24 0.0298(15) 0.0465(18) 0.056(2) -0.0053(15) -0.0027(14) 0.0008(13)
O19 0.0708(19) 0.0653(17) 0.0480(16) -0.0073(13) -0.0059(14) -0.0126(14)
C80 0.051(2) 0.0416(18) 0.056(2) -0.0030(15) 0.0055(17) -0.0010(15)
N112 0.0427(16) 0.0513(18) 0.080(2) 0.0024(17) -0.0067(16) -0.0051(14)
N35 0.0369(14) 0.0541(17) 0.0421(15) -0.0081(13) 0.0008(12) 0.0073(12)
N23 0.0306(12) 0.0499(16) 0.0487(16) -0.0080(13) 0.0023(11) -0.0011(11)
O25 0.0308(12) 0.0741(18) 0.0731(19) -0.0025(15) 0.0019(12) -0.0030(12)
C50 0.057(2) 0.049(2) 0.046(2) 0.0014(16) 0.0089(16) 0.0043(16)
O91 0.0394(13) 0.0520(15) 0.087(2) -0.0033(14) 0.0076(13) -0.0057(11)
N89 0.0440(16) 0.0443(16) 0.074(2) -0.0069(15) 0.0175(15) -0.0010(13)
C22 0.0363(16) 0.0449(18) 0.0481(19) -0.0032(14) 0.0058(14) 0.0038(13)
O79 0.0562(17) 0.0467(15) 0.104(3) 0.0087(15) 0.0037(17) -0.0075(13)
C78 0.0467(19) 0.046(2) 0.066(2) -0.0046(17) 0.0057(18) 0.0001(15)
O85 0.0660(19) 0.0589(17) 0.087(2) -0.0101(16) 0.0369(17) -0.0086(14)
C36 0.0347(16) 0.058(2) 0.0412(18) -0.0057(15) -0.0018(13) 0.0048(14)
N95 0.0372(15) 0.0457(16) 0.073(2) -0.0009(15) 0.0084(14) -0.0024(12)
C102 0.0370(17) 0.054(2) 0.063(2) -0.0024(17) 0.0039(16) 0.0024(15)
C44 0.0393(18) 0.064(2) 0.049(2) 0.0010(17) 0.0022(15) 0.0041(16)
N74 0.0489(19) 0.067(2) 0.080(3) 0.0030(19) 0.0074(17) 0.0142(16)
N83 0.0470(16) 0.0446(16) 0.061(2) -0.0053(14) 0.0151(15) -0.0015(13)
C21 0.0416(17) 0.0465(18) 0.0424(18) -0.0033(14) 0.0027(14) 0.0059(14)
C30 0.0404(17) 0.0516(19) 0.0481(19) -0.0136(16) -0.0027(15) 0.0052(15)
C27 0.0411(19) 0.076(3) 0.058(2) 0.001(2) -0.0020(17) 0.0138(18)
C75 0.0407(18) 0.052(2) 0.076(3) 0.0033(19) 0.0037(18) 0.0022(15)
O73 0.073(2) 0.062(2) 0.142(4) 0.004(2) 0.026(2) 0.0197(18)
C92 0.0398(18) 0.051(2) 0.076(3) -0.0019(19) 0.0043(18) -0.0073(15)
C104 0.0438(19) 0.047(2) 0.073(3) -0.0040(18) -0.0066(18) 0.0053(15)
C18 0.054(2) 0.053(2) 0.044(2) 0.0007(16) -0.0050(16) -0.0069(16)
C96 0.0380(17) 0.0465(19) 0.074(3) -0.0032(17) 0.0183(17) 0.0022(14)
C54 0.060(10) 0.072(6) 0.053(5) -0.002(4) -0.009(7) -0.024(9)
O61 0.069(2) 0.086(2) 0.078(2) -0.0066(19) -0.0072(18) 0.0065(17)
C53 0.054(7) 0.047(5) 0.038(6) -0.013(4) -0.005(4) -0.019(5)
O60 0.125(3) 0.0545(19) 0.070(2) -0.0062(16) -0.014(2) 0.0012(19)
C32 0.0438(18) 0.0499(19) 0.049(2) -0.0059(16) 0.0000(15) 0.0096(15)
C51 0.098(10) 0.046(8) 0.061(9) -0.005(6) 0.018(7) 0.010(7)
C90 0.0395(17) 0.0442(19) 0.071(3) -0.0048(17) 0.0068(17) -0.0003(14)
C26 0.0301(16) 0.066(2) 0.058(2) -0.0127(18) -0.0061(15) 0.0039(15)
C48 0.0487(19) 0.054(2) 0.0408(18) -0.0007(15) 0.0033(15) 0.0008(16)
C39 0.088(3) 0.062(3) 0.062(3) -0.009(2) 0.017(2) -0.013(2)
C52 0.085(7) 0.037(8) 0.054(6) -0.011(4) 0.021(5) -0.008(6)
C42 0.0460(19) 0.058(2) 0.049(2) 0.0026(16) 0.0046(16) 0.0108(16)
C45 0.048(2) 0.070(3) 0.059(2) 0.012(2) 0.0003(18) 0.0103(19)
O115 0.0585(19) 0.081(2) 0.090(2) 0.0259(19) -0.0043(17) -0.0068(16)
C93 0.046(2) 0.062(3) 0.092(3) 0.013(2) -0.006(2) -0.0072(18)
C33 0.048(2) 0.067(2) 0.056(2) 0.0003(19) 0.0014(18) 0.0163(18)
C40 0.044(2) 0.099(3) 0.054(2) 0.000(2) -0.0020(18) -0.014(2)
C84 0.058(2) 0.051(2) 0.066(3) -0.0117(18) 0.023(2) -0.0030(17)
C81 0.0419(19) 0.053(2) 0.071(3) -0.0043(18) 0.0025(18) 0.0062(16)
C98 0.0380(18) 0.044(2) 0.094(3) 0.0039(19) 0.0149(19) 0.0058(15)
C87 0.102(4) 0.064(3) 0.071(3) -0.019(2) 0.026(3) -0.015(3)
C111 0.072(8) 0.108(8) 0.080(11) -0.017(7) -0.017(8) -0.010(6)
C82 0.104(4) 0.059(3) 0.060(3) 0.003(2) -0.003(3) -0.009(3)
C63 0.072(9) 0.085(7) 0.052(10) -0.006(7) -0.005(7) 0.003(6)
C28 0.043(2) 0.085(3) 0.084(3) -0.022(3) -0.014(2) -0.007(2)
C105 0.045(2) 0.062(2) 0.083(3) -0.009(2) -0.013(2) 0.0081(18)
C113 0.044(2) 0.048(2) 0.081(3) 0.0060(19) -0.0007(19) 0.0042(16)
C59 0.063(2) 0.065(3) 0.046(2) -0.0039(18) 0.0045(18) 0.0039(19)
C76 0.0399(19) 0.053(2) 0.107(4) -0.013(2) -0.010(2) 0.0042(16)
C34 0.064(2) 0.060(2) 0.058(2) -0.0135(19) 0.006(2) 0.0090(19)
C62 0.072(3) 0.106(4) 0.065(3) -0.011(3) 0.000(2) -0.003(3)
C17 0.047(2) 0.094(3) 0.066(3) 0.000(2) -0.009(2) -0.016(2)
C72 0.040(2) 0.068(3) 0.103(4) -0.015(3) 0.012(2) -0.0018(19)
C57 0.099(8) 0.090(13) 0.051(7) -0.005(8) 0.011(7) -0.042(9)
C55 0.070(11) 0.097(8) 0.069(6) 0.003(5) -0.008(9) -0.033(11)
C106 0.047(5) 0.084(7) 0.075(9) -0.026(6) -0.006(5) 0.012(5)
C100 0.054(2) 0.061(3) 0.116(4) 0.024(3) 0.001(3) 0.009(2)
C86 0.061(2) 0.049(2) 0.078(3) -0.012(2) 0.029(2) -0.0029(18)
O1B 0.069(2) 0.083(2) 0.127(4) 0.015(2) -0.003(2) 0.0158(19)
C116 0.062(3) 0.126(5) 0.099(4) 0.047(4) -0.008(3) 0.011(3)
C71 0.055(3) 0.118(5) 0.120(5) -0.035(4) 0.024(3) -0.004(3)
C56 0.081(9) 0.111(16) 0.085(9) 0.003(8) -0.001(7) -0.052(8)
C117 0.056(13) 0.180(11) 0.071(9) 0.030(8) -0.019(7) 0.021(10)
C46 0.053(2) 0.077(3) 0.068(3) 0.000(2) -0.002(2) -0.009(2)
C88 0.070(3) 0.057(3) 0.134(5) -0.006(3) 0.053(3) 0.009(2)
C94 0.073(3) 0.079(3) 0.069(3) -0.012(2) 0.010(2) -0.022(2)
C99 0.050(2) 0.053(2) 0.132(5) -0.015(3) 0.038(3) 0.0028(18)
C64 0.071(8) 0.088(8) 0.086(9) 0.024(7) 0.003(7) 0.008(6)
C38 0.0478(19) 0.062(2) 0.0460(19) -0.0077(17) 0.0055(16) -0.0020(17)
C67 0.078(8) 0.104(9) 0.117(11) -0.041(8) 0.008(7) -0.024(7)
C66 0.055(6) 0.128(11) 0.072(8) -0.019(9) 0.001(5) -0.015(7)
C65 0.070(7) 0.104(9) 0.078(7) 0.014(7) -0.010(5) 0.019(7)
O15B 0.070(4) 0.073(4) 0.080(4) 0.019(3) -0.012(3) -0.006(3)
C122 0.076(10) 0.168(10) 0.095(14) -0.021(9) -0.016(10) -0.006(9)
C68 0.081(7) 0.077(8) 0.100(12) -0.038(7) -0.004(7) -0.010(6)
C110 0.091(9) 0.126(9) 0.108(11) -0.041(9) -0.007(7) -0.028(7)
C120 0.105(15) 0.227(16) 0.087(11) -0.014(11) -0.016(9) 0.001(12)
C118 0.082(11) 0.208(15) 0.065(7) 0.029(8) -0.020(7) 0.007(9)
C121 0.107(13) 0.184(13) 0.093(12) -0.022(10) -0.014(9) -0.001(10)
C109 0.108(9) 0.102(8) 0.142(11) -0.067(8) -0.005(7) -0.016(6)
C107 0.066(6) 0.072(6) 0.150(11) -0.046(7) -0.029(6) 0.019(4)
C2B 0.156(10) 0.137(8) 0.277(16) 0.110(10) 0.070(10) 0.055(7)
C108 0.086(7) 0.071(6) 0.204(14) -0.060(8) -0.020(8) 0.017(5)
C16B 0.116(10) 0.079(7) 0.139(11) 0.022(7) -0.055(9) -0.023(7)
C119 0.118(15) 0.213(16) 0.075(9) 0.021(11) -0.018(9) 0.030(12)
O5B 0.29(3) 0.26(2) 0.145(16) -0.056(16) 0.086(18) -0.13(2)
C7B 0.157(18) 0.106(13) 0.087(11) -0.019(9) 0.001(11) -0.006(11)
C1 0.058(7) 0.046(5) 0.055(9) 0.007(5) -0.008(6) -0.011(4)
C2 0.101(9) 0.047(5) 0.092(9) -0.005(6) -0.042(8) 0.015(6)
C3 0.136(12) 0.046(6) 0.149(14) -0.007(7) -0.047(11) 0.012(7)
C4 0.145(13) 0.053(7) 0.162(16) -0.017(9) -0.039(12) -0.025(7)
C5 0.099(12) 0.089(9) 0.156(19) -0.019(11) -0.051(13) -0.035(8)
C6 0.055(7) 0.079(8) 0.087(15) -0.006(8) -0.012(9) -0.014(6)
O13B 0.066(4) 0.169(9) 0.086(6) 0.049(6) 0.002(4) -0.005(5)
O3B 0.129(7) 0.096(5) 0.123(7) 0.005(5) 0.029(6) -0.022(5)
C4B 0.182(16) 0.084(8) 0.130(11) -0.019(7) 0.058(11) 0.003(8)
C112 0.047(10) 0.183(13) 0.075(14) 0.025(12) -0.022(9) 0.009(12)
C8 0.062(11) 0.182(14) 0.089(17) -0.024(13) -0.009(12) 0.005(11)
C9 0.088(14) 0.219(17) 0.090(17) -0.034(13) -0.013(11) 0.018(13)
C115 0.083(13) 0.26(2) 0.063(10) 0.013(16) -0.025(8) 0.054(15)
C114 0.069(11) 0.28(2) 0.074(10) 0.039(14) -0.009(9) 0.044(13)
C10 0.053(9) 0.240(19) 0.075(11) 0.042(12) -0.019(8) 0.014(12)
C63A 0.050(10) 0.104(12) 0.047(11) 0.001(9) -0.011(8) 0.016(8)
C68A 0.071(10) 0.099(10) 0.084(14) -0.007(9) 0.018(10) 0.013(8)
C66A 0.067(9) 0.109(13) 0.133(17) -0.004(12) 0.010(10) -0.002(9)
C67A 0.084(11) 0.115(13) 0.121(16) -0.015(11) 0.028(11) 0.002(8)
C65A 0.049(9) 0.115(15) 0.096(12) 0.013(14) -0.006(8) 0.014(10)
C64A 0.058(9) 0.102(12) 0.064(9) 0.029(10) -0.003(8) 0.020(8)
C12B 0.17(3) 0.17(4) 0.117(16) 0.07(2) -0.007(18) 0.02(3)
C51A 0.069(9) 0.045(10) 0.031(7) 0.005(6) 0.007(6) -0.005(7)
C52A 0.063(7) 0.037(11) 0.044(7) -0.006(6) 0.001(6) -0.004(6)
C53A 0.042(7) 0.064(11) 0.043(8) -0.012(7) -0.009(6) -0.019(6)
C54A 0.032(9) 0.059(7) 0.053(7) 0.004(5) -0.009(7) -0.022(8)
C55A 0.032(7) 0.077(9) 0.082(10) -0.016(7) -0.001(7) -0.027(7)
C56A 0.071(9) 0.089(13) 0.086(12) -0.008(8) 0.006(7) -0.054(8)
C57A 0.073(8) 0.081(12) 0.070(13) -0.016(11) 0.019(7) -0.028(8)
O8B 0.26(3) 0.35(4) 0.094(14) 0.10(2) 0.066(17) 0.11(3)
O9B 0.073(10) 0.090(11) 0.45(4) -0.128(19) 0.020(17) -0.015(8)
O11B 0.096(8) 0.110(9) 0.115(9) 0.036(8) 0.001(8) 0.010(7)
O10B 0.33(6) 0.12(2) 0.16(3) -0.03(2) 0.11(4) 0.08(3)
C14B 0.069(7) 0.103(11) 0.104(9) 0.021(8) 0.005(6) 0.010(6)
O17B 0.088(10) 0.23(2) 0.32(3) 0.10(2) -0.071(14) -0.008(12)
C1_4 0.071(3) 0.073(3) 0.054(2) 0.016(2) 0.004(2) 0.005(2)
C2_4 0.059(2) 0.054(2) 0.051(2) 0.0002(17) 0.0063(17) 0.0070(17)
C3_4 0.0493(19) 0.0413(17) 0.0455(19) -0.0025(14) -0.0027(15) 0.0011(14)
C4_4 0.0411(17) 0.0414(17) 0.0503(19) -0.0036(14) -0.0034(14) -0.0008(14)
C5_4 0.0447(18) 0.053(2) 0.049(2) -0.0025(16) -0.0011(15) 0.0076(15)
C6_4 0.053(2) 0.072(3) 0.049(2) -0.0072(19) 0.0015(17) 0.0130(19)
C7_4 0.0438(19) 0.064(2) 0.061(2) -0.0106(19) -0.0017(17) 0.0088(17)
C8_4 0.059(3) 0.096(4) 0.076(3) -0.017(3) 0.000(2) 0.026(3)
C9_4 0.062(3) 0.088(4) 0.092(4) -0.011(3) -0.004(3) 0.030(3)
C10_4 0.054(2) 0.061(3) 0.116(5) -0.002(3) -0.011(3) 0.022(2)
C11_4 0.050(2) 0.052(2) 0.091(3) 0.007(2) -0.009(2) 0.0063(17)
C12_4 0.0414(18) 0.0430(19) 0.076(3) -0.0028(18) -0.0082(18) 0.0034(14)
C13_4 0.0427(18) 0.0409(17) 0.061(2) 0.0040(15) -0.0066(16) -0.0015(14)
C14_4 0.054(2) 0.056(2) 0.072(3) 0.018(2) 0.000(2) 0.0058(18)
C15_4 0.069(3) 0.087(4) 0.090(4) 0.043(3) 0.007(3) 0.015(3)
C16_4 0.059(3) 0.071(3) 0.116(5) 0.029(3) 0.002(3) 0.019(2)
C1_5 0.049(5) 0.061(7) 0.077(7) -0.004(5) -0.001(5) -0.005(7)
C2_5 0.036(5) 0.051(5) 0.078(7) -0.007(4) -0.002(5) -0.004(5)
C3_5 0.028(3) 0.040(4) 0.081(5) -0.005(3) 0.000(3) 0.001(2)
C4_5 0.028(3) 0.047(4) 0.073(5) -0.008(3) -0.011(3) 0.006(2)
C5_5 0.049(4) 0.043(5) 0.089(7) -0.001(5) -0.022(5) 0.006(4)
C6_5 0.057(4) 0.037(4) 0.117(7) 0.000(4) -0.022(5) 0.006(3)
C7_5 0.044(5) 0.048(4) 0.111(6) -0.002(4) -0.022(4) 0.011(3)
C8_5 0.083(6) 0.047(4) 0.123(7) -0.009(4) -0.031(5) 0.014(4)
C9_5 0.114(8) 0.060(5) 0.116(7) -0.024(5) -0.035(6) 0.032(5)
C10_5 0.093(7) 0.079(5) 0.090(6) -0.029(5) -0.020(5) 0.031(5)
C11_5 0.051(5) 0.066(6) 0.092(6) -0.021(5) -0.025(4) 0.018(5)
C12_5 0.046(3) 0.051(4) 0.083(5) -0.012(3) -0.024(3) 0.019(3)
C13_5 0.025(5) 0.058(5) 0.078(7) -0.009(4) 0.001(6) 0.013(3)
C14_5 0.032(3) 0.059(5) 0.083(5) -0.005(4) -0.006(3) 0.006(4)
C15_5 0.037(3) 0.076(5) 0.077(5) -0.001(4) -0.007(3) 0.008(3)
C16_5 0.054(7) 0.093(6) 0.083(9) -0.005(6) -0.003(7) 0.024(5)
C1_6 0.047(5) 0.050(5) 0.063(5) 0.005(4) -0.016(4) 0.003(4)
C2_6 0.051(5) 0.050(5) 0.056(6) 0.005(5) -0.008(5) 0.004(4)
C3_6 0.066(7) 0.045(8) 0.062(6) 0.002(6) -0.006(5) 0.005(7)
C4_6 0.044(4) 0.054(5) 0.071(5) -0.002(4) -0.009(4) 0.011(4)
C5_6 0.039(6) 0.061(7) 0.074(6) -0.015(5) -0.001(5) 0.004(5)
C6_6 0.048(6) 0.074(8) 0.082(7) -0.002(6) 0.006(6) 0.008(7)
C7_6 0.035(5) 0.078(7) 0.063(7) -0.004(5) -0.003(5) 0.003(5)
C8_6 0.047(7) 0.091(7) 0.057(7) -0.010(6) 0.003(6) -0.003(5)
C9_6 0.065(7) 0.100(7) 0.071(7) -0.001(6) 0.012(6) -0.009(6)
C10_6 0.059(6) 0.091(7) 0.063(6) 0.006(5) 0.008(5) -0.002(5)
C11_6 0.039(5) 0.075(6) 0.058(5) -0.002(5) -0.004(4) 0.007(4)
C12_6 0.035(4) 0.075(6) 0.058(6) -0.006(5) -0.007(4) 0.009(5)
C13_6 0.034(11) 0.042(5) 0.072(8) 0.001(5) -0.005(7) 0.010(5)
C14_6 0.037(5) 0.056(6) 0.063(6) 0.000(4) -0.012(4) 0.010(5)
C15_6 0.057(14) 0.054(7) 0.068(9) -0.004(6) -0.004(7) 0.002(7)
C16_6 0.047(9) 0.064(9) 0.070(7) -0.002(6) 0.003(5) 0.014(10)
C1_7 0.054(2) 0.053(2) 0.077(3) 0.019(2) 0.001(2) -0.0097(18)
C2_7 0.046(2) 0.069(3) 0.066(3) 0.017(2) 0.0047(18) -0.0176(18)
C3_7 0.0371(18) 0.065(2) 0.067(3) 0.009(2) 0.0058(17) -0.0118(17)
C4_7 0.0361(17) 0.056(2) 0.060(2) 0.0051(17) 0.0035(15) -0.0072(15)
C5_7 0.0366(17) 0.058(2) 0.060(2) 0.0045(17) 0.0102(16) 0.0013(15)
C6_7 0.0351(16) 0.0490(19) 0.059(2) 0.0030(16) 0.0042(15) 0.0031(14)
C7_7 0.0353(16) 0.0411(17) 0.055(2) -0.0015(15) 0.0058(14) -0.0008(13)
C8_7 0.0375(16) 0.0438(17) 0.053(2) -0.0005(15) 0.0052(14) 0.0025(14)
C9_7 0.050(2) 0.052(2) 0.058(2) 0.0033(17) 0.0135(17) 0.0099(16)
C10_7 0.057(2) 0.057(2) 0.074(3) 0.006(2) 0.017(2) 0.0192(19)
C11_7 0.051(2) 0.048(2) 0.071(3) 0.0079(18) 0.0103(19) 0.0105(16)
C12_7 0.0431(18) 0.0400(17) 0.060(2) 0.0051(15) 0.0056(16) -0.0001(14)
C13_7 0.0410(18) 0.0441(19) 0.064(2) 0.0067(16) 0.0051(16) -0.0034(14)
C14_7 0.054(2) 0.0447(19) 0.071(3) 0.0121(18) 0.0034(19) -0.0048(16)
C15_7 0.063(3) 0.046(2) 0.088(3) 0.018(2) 0.005(2) 0.0110(18)
C16_7 0.066(3) 0.052(2) 0.088(3) 0.014(2) 0.011(2) 0.020(2)
C1_8 0.061(2) 0.053(2) 0.082(3) 0.012(2) 0.010(2) 0.0103(19)
C2_8 0.066(3) 0.064(3) 0.077(3) 0.013(2) 0.003(2) 0.018(2)
C3_8 0.052(2) 0.065(3) 0.083(3) 0.010(2) -0.003(2) 0.0099(19)
C4_8 0.043(2) 0.056(2) 0.080(3) 0.008(2) 0.0006(19) 0.0069(17)
C5_8 0.0399(19) 0.060(2) 0.090(3) 0.008(2) -0.003(2) -0.0011(17)
C6_8 0.0373(18) 0.059(2) 0.090(3) 0.012(2) 0.003(2) -0.0041(16)
C7_8 0.0374(18) 0.050(2) 0.081(3) 0.0102(19) 0.0046(18) 0.0006(15)
C8_8 0.0408(19) 0.059(2) 0.087(3) 0.024(2) 0.000(2) -0.0063(17)
C9_8 0.0410(19) 0.056(2) 0.087(3) 0.021(2) -0.0022(19) -0.0008(16)
C10_8 0.0353(17) 0.049(2) 0.084(3) 0.0081(19) 0.0058(18) 0.0056(15)
C11_8 0.0377(17) 0.0416(18) 0.079(3) 0.0094(18) 0.0069(17) 0.0043(14)
C12_8 0.0361(16) 0.0455(18) 0.073(3) 0.0066(17) 0.0066(17) 0.0032(14)
C13_8 0.0394(18) 0.0464(19) 0.076(3) 0.0083(18) 0.0051(18) 0.0061(15)
C14_8 0.050(2) 0.047(2) 0.081(3) 0.0131(19) 0.010(2) 0.0100(16)
C15_8 0.051(2) 0.048(2) 0.092(3) 0.014(2) 0.009(2) -0.0032(17)
C16_8 0.046(2) 0.049(2) 0.086(3) 0.009(2) 0.005(2) -0.0012(16)

loop_
_atom_type_symbol
_atom_type_description
_atom_type_scat_dispersion_real
_atom_type_scat_dispersion_imag
_atom_type_scat_source
C C 0.0181 0.0091 'International Tables Vol C Tables 4.2.6.8 and 6.1.1.4'
H H 0.0000 0.0000 'International Tables Vol C Tables 4.2.6.8 and 6.1.1.4'
N N 0.0311 0.0180 'International Tables Vol C Tables 4.2.6.8 and 6.1.1.4'
O O 0.0492 0.0322 'International Tables Vol C Tables 4.2.6.8 and 6.1.1.4'

loop_
_geom_angle_atom_site_label_1
_geom_angle_atom_site_label_2
_geom_angle_atom_site_label_3
_geom_angle
C30 N29 C26 122.5(3)
C78 N77 C76 123.1(4)
C48 N47 C44 122.6(3)
C59 N58 C50 120.1(4)
C18 N20 C21 121.0(3)
C102 N101 C98 124.1(3)
C42 N41 C38 122.3(3)
N23 C24 C26 117.0(3)
O25 C24 N23 122.0(4)
O25 C24 C26 120.8(3)
N83 C80 C78 111.1(3)
N83 C80 C81 107.5(3)
N83 C80 C82 111.0(4)
C81 C80 C78 105.9(3)
C82 C80 C78 111.4(4)
C82 C80 C81 109.6(4)
C113 N112 C104 119.4(4)
C36 N35 C32 125.0(3)
C24 N23 C22 121.6(3)
N58 C50 C51 105.7(9)
N58 C50 C48 110.0(3)
N58 C50 C51A 109.0(10)
C51 C50 C48 109.0(12)
C51A C50 C48 112.9(14)
C90 N89 C86 123.2(4)
N23 C22 C21 111.7(3)
N23 C22 C8_7 113.3(3)
C8_7 C22 C21 110.8(3)
N77 C78 C80 116.0(3)
O79 C78 N77 123.6(4)
O79 C78 C80 120.1(4)
O37 C36 N35 122.7(4)
O37 C36 C38 121.1(3)
N35 C36 C38 116.2(3)
C96 N95 C92 121.7(3)
O103 C102 N101 123.4(4)
O103 C102 C104 120.2(4)
N101 C102 C104 116.3(4)
N47 C44 C42 111.8(3)
N47 C44 C45 108.7(3)
N47 C44 C46 111.4(4)
C42 C44 C45 106.9(3)
C42 C44 C46 108.9(4)
C45 C44 C46 108.9(4)
C72 N74 C75 123.5(5)
C84 N83 C80 122.9(3)
N20 C21 C22 111.6(3)
N20 C21 C3_4 112.1(3)
C3_4 C21 C22 112.4(3)
O31 C30 N29 122.7(3)
O31 C30 C32 120.1(3)
N29 C30 C32 117.2(4)
N74 C75 C76 108.0(4)
N74 C75 C10_8 110.4(3)
C10_8 C75 C76 112.1(3)
N95 C92 C90 109.5(4)
N95 C92 C93 107.7(3)
N95 C92 C94 110.5(4)
C93 C92 C90 108.1(4)
C94 C92 C90 111.0(3)
C94 C92 C93 110.0(4)
N112 C104 C102 114.4(4)
N112 C104 C105 109.8(4)
C102 C104 C105 109.0(4)
N20 C18 C17 115.1(4)
O19 C18 N20 122.2(4)
O19 C18 C17 122.6(4)
O97 C96 N95 122.8(4)
O97 C96 C98 118.9(4)
N95 C96 C98 118.3(3)
C53 C54 C55 120.0(13)
C59 O61 C62 116.9(4)
C54 C53 C52 121.4(13)
N35 C32 C30 111.9(3)
N35 C32 C33 110.6(3)
N35 C32 C34 106.8(3)
C33 C32 C30 110.8(3)
C33 C32 C34 109.1(3)
C34 C32 C30 107.4(3)
C52 C51 C50 115.1(15)
O91 C90 N89 122.9(4)
O91 C90 C92 120.3(4)
N89 C90 C92 116.6(3)
N29 C26 C24 110.4(3)
N29 C26 C27 107.5(3)
N29 C26 C28 111.6(3)
C24 C26 C27 107.2(3)
C28 C26 C24 110.6(4)
C28 C26 C27 109.4(4)
O49 C48 N47 122.6(4)
O49 C48 C50 120.7(4)
N47 C48 C50 116.7(3)
C53 C52 C51 120.8(15)
C57 C52 C53 117.5(14)
C57 C52 C51 120.4(15)
O43 C42 N41 120.6(4)
O43 C42 C44 119.3(4)
N41 C42 C44 120.1(3)
C113 O115 C116 116.8(4)
O85 C84 N83 122.3(4)
O85 C84 C86 120.4(4)
N83 C84 C86 117.2(4)
N101 C98 C96 110.5(3)
N101 C98 C100 111.5(4)
N101 C98 C99 108.2(3)
C100 C98 C96 109.5(4)
C100 C98 C99 110.5(4)
C99 C98 C96 106.7(4)
C106 C111 C110 121.6(16)
C64 C63 C62 115.6(14)
C68 C63 C62 122.9(15)
C68 C63 C64 121.6(14)
C106 C105 C104 112.1(6)
C1 C105 C104 118.3(7)
O114 C113 N112 124.2(4)
O114 C113 O115 124.1(4)
N112 C113 O115 111.7(4)
N58 C59 O61 110.9(4)
O60 C59 N58 124.8(5)
O60 C59 O61 124.3(5)
N77 C76 C75 111.3(4)
N77 C76 C3_5 106.2(4)
C75 C76 C3_5 104.4(4)
C1_6 C76 N77 119.6(5)
C1_6 C76 C75 123.4(5)
O61 C62 C63A 111.0(18)
C63 C62 O61 112.0(14)
N74 C72 C71 114.9(6)
O73 C72 N74 121.7(5)
O73 C72 C71 123.4(5)
C52 C57 C56 120.5(15)
C54 C55 C56 120.8(14)
C111 C106 C105 118.3(11)
C111 C106 C107 117.0(12)
C107 C106 C105 124.7(10)
N89 C86 C84 111.3(3)
N89 C86 C87 107.3(4)
N89 C86 C88 110.2(4)
C87 C86 C84 106.2(4)
C88 C86 C84 109.9(4)
C88 C86 C87 111.7(4)
O115 C116 C117 111(2)
O115 C116 C112 113(3)
C55 C56 C57 117.8(17)
C122 C117 C116 120.9(15)
C118 C117 C116 121.1(17)
C118 C117 C122 118.0(16)
C65 C64 C63 120.1(14)
N41 C38 C36 109.5(3)
N41 C38 C39 110.8(4)
N41 C38 C40 108.1(3)
C39 C38 C36 110.1(3)
C40 C38 C36 107.2(4)
C40 C38 C39 111.1(4)
C66 C67 C68 118.3(14)
C67 C66 C65 121.2(12)
C64 C65 C66 118.1(13)
C121 C122 C117 122.3(18)
C63 C68 C67 120.8(14)
C109 C110 C111 122.0(15)
C121 C120 C119 120(2)
C117 C118 C119 121(2)
C120 C121 C122 119(2)
C110 C109 C108 118.4(12)
C106 C107 C108 120.4(11)
C109 C108 C107 120.0(13)
C118 C119 C120 119(2)
C2 C1 C105 123.1(12)
C6 C1 C105 117.8(13)
C6 C1 C2 118.9(13)
C1 C2 C3 119.1(13)
C4 C3 C2 120.5(15)
C3 C4 C5 120.1(14)
C4 C5 C6 120.4(16)
C1 C6 C5 120.5(17)
C8 C112 C116 119.9(19)
C10 C112 C116 115(2)
C10 C112 C8 125(2)
C9 C8 C112 120(2)
C115 C9 C8 117(3)
C9 C115 C114 123(2)
C10 C114 C115 119(2)
C112 C10 C114 115(2)
C68A C63A C62 117.8(17)
C68A C63A C64A 119.9(19)
C64A C63A C62 122(2)
C63A C68A C67A 123.6(19)
C67A C66A C65A 122.3(18)
C66A C67A C68A 116(2)
C64A C65A C66A 118.0(17)
C65A C64A C63A 119.7(19)
C52A C51A C50 113(2)
C53A C52A C51A 122(2)
C57A C52A C51A 120.3(19)
C57A C52A C53A 115.5(17)
C54A C53A C52A 124(2)
C53A C54A C55A 118.6(17)
C54A C55A C56A 118.4(17)
C55A C56A C57A 121(2)
C52A C57A C56A 120(2)
C2_4 C1_4 C14_4 121.0(4)
C3_4 C2_4 C1_4 121.5(4)
C2_4 C3_4 C21 120.7(3)
C2_4 C3_4 C4_4 119.7(3)
C4_4 C3_4 C21 119.7(3)
C3_4 C4_4 C5_4 123.8(3)
C3_4 C4_4 C13_4 118.1(3)
C5_4 C4_4 C13_4 118.0(3)
C6_4 C5_4 C4_4 122.2(4)
C5_4 C6_4 C7_4 121.0(4)
C8_4 C7_4 C6_4 121.7(4)
C8_4 C7_4 C12_4 119.6(4)
C12_4 C7_4 C6_4 118.7(4)
C9_4 C8_4 C7_4 121.3(5)
C8_4 C9_4 C10_4 120.3(5)
C9_4 C10_4 C11_4 121.9(5)
C10_4 C11_4 C12_4 117.4(5)
C10_4 C11_4 C16_4 124.0(4)
C16_4 C11_4 C12_4 118.6(4)
C7_4 C12_4 C11_4 119.6(4)
C7_4 C12_4 C13_4 120.9(4)
C11_4 C12_4 C13_4 119.5(4)
C4_4 C13_4 C12_4 119.2(4)
C14_4 C13_4 C4_4 120.7(4)
C14_4 C13_4 C12_4 120.1(4)
C1_4 C14_4 C13_4 119.0(4)
C1_4 C14_4 C15_4 122.2(4)
C13_4 C14_4 C15_4 118.8(4)
C16_4 C15_4 C14_4 120.8(5)
C15_4 C16_4 C11_4 122.2(4)
C14_5 C1_5 C2_5 119.6(12)
C3_5 C2_5 C1_5 122.1(13)
C2_5 C3_5 C76 121.2(9)
C2_5 C3_5 C4_5 119.1(10)
C4_5 C3_5 C76 119.7(6)
C5_5 C4_5 C3_5 125.3(8)
C5_5 C4_5 C13_5 116.2(9)
C13_5 C4_5 C3_5 118.4(8)
C6_5 C5_5 C4_5 123.8(11)
C5_5 C6_5 C7_5 121.0(10)
C6_5 C7_5 C12_5 117.7(7)
C8_5 C7_5 C6_5 122.7(9)
C8_5 C7_5 C12_5 119.6(10)
C9_5 C8_5 C7_5 120.8(10)
C8_5 C9_5 C10_5 121.8(9)
C9_5 C10_5 C11_5 119.4(10)
C10_5 C11_5 C12_5 119.4(11)
C10_5 C11_5 C16_5 122.5(10)
C12_5 C11_5 C16_5 118.0(10)
C7_5 C12_5 C13_5 120.3(8)
C11_5 C12_5 C7_5 119.0(8)
C11_5 C12_5 C13_5 120.7(9)
C4_5 C13_5 C12_5 120.4(9)
C14_5 C13_5 C4_5 119.9(9)
C14_5 C13_5 C12_5 119.0(10)
C1_5 C14_5 C13_5 120.4(10)
C1_5 C14_5 C15_5 120.3(10)
C13_5 C14_5 C15_5 119.2(9)
C16_5 C15_5 C14_5 120.6(10)
C15_5 C16_5 C11_5 122.3(12)
C2_6 C1_6 C76 124.9(9)
C14_6 C1_6 C76 115.9(9)
C14_6 C1_6 C2_6 119.1(10)
C3_6 C2_6 C1_6 122.9(11)
C2_6 C3_6 C4_6 120.4(13)
C3_6 C4_6 C13_6 116.3(11)
C5_6 C4_6 C3_6 122.6(11)
C5_6 C4_6 C13_6 120.9(11)
C6_6 C5_6 C4_6 123.9(13)
C5_6 C6_6 C7_6 119.2(13)
C6_6 C7_6 C12_6 118.7(12)
C8_6 C7_6 C6_6 125.0(12)
C8_6 C7_6 C12_6 116.3(12)
C9_6 C8_6 C7_6 125.4(13)
C8_6 C9_6 C10_6 117.5(11)
C9_6 C10_6 C11_6 121.3(11)
C10_6 C11_6 C16_6 122.2(12)
C12_6 C11_6 C10_6 120.4(10)
C12_6 C11_6 C16_6 117.4(11)
C11_6 C12_6 C7_6 118.9(10)
C11_6 C12_6 C13_6 120.4(10)
C13_6 C12_6 C7_6 120.1(11)
C4_6 C13_6 C12_6 116.3(12)
C14_6 C13_6 C4_6 121.6(13)
C14_6 C13_6 C12_6 120.6(12)
C1_6 C14_6 C13_6 118.8(12)
C1_6 C14_6 C15_6 124.5(13)
C13_6 C14_6 C15_6 116.5(12)
C16_6 C15_6 C14_6 121.8(18)
C15_6 C16_6 C11_6 122.5(17)
C2_7 C1_7 C14_7 121.0(4)
C1_7 C2_7 C3_7 120.1(4)
C2_7 C3_7 C4_7 121.1(4)
C3_7 C4_7 C5_7 122.7(4)
C3_7 C4_7 C13_7 119.4(4)
C13_7 C4_7 C5_7 117.9(4)
C6_7 C5_7 C4_7 122.4(4)
C5_7 C6_7 C7_7 121.4(4)
C8_7 C7_7 C6_7 123.2(3)
C8_7 C7_7 C12_7 119.3(3)
C12_7 C7_7 C6_7 117.5(3)
C7_7 C8_7 C22 121.3(3)
C9_7 C8_7 C22 119.2(3)
C9_7 C8_7 C7_7 119.3(3)
C10_7 C9_7 C8_7 121.7(4)
C9_7 C10_7 C11_7 121.2(4)
C10_7 C11_7 C12_7 118.0(4)
C10_7 C11_7 C16_7 123.3(4)
C12_7 C11_7 C16_7 118.7(4)
C11_7 C12_7 C7_7 120.4(3)
C11_7 C12_7 C13_7 119.1(3)
C13_7 C12_7 C7_7 120.5(3)
C4_7 C13_7 C12_7 120.2(4)
C4_7 C13_7 C14_7 119.1(4)
C14_7 C13_7 C12_7 120.7(4)
C1_7 C14_7 C13_7 119.3(4)
C1_7 C14_7 C15_7 122.3(4)
C13_7 C14_7 C15_7 118.4(4)
C16_7 C15_7 C14_7 121.2(4)
C15_7 C16_7 C11_7 121.9(4)
C14_8 C1_8 C2_8 120.4(4)
C1_8 C2_8 C3_8 119.6(5)
C4_8 C3_8 C2_8 121.4(5)
C3_8 C4_8 C5_8 122.4(4)
C3_8 C4_8 C13_8 119.1(4)
C13_8 C4_8 C5_8 118.4(4)
C6_8 C5_8 C4_8 121.2(4)
C5_8 C6_8 C7_8 122.1(4)
C8_8 C7_8 C6_8 122.5(4)
C8_8 C7_8 C12_8 119.0(4)
C12_8 C7_8 C6_8 118.5(4)
C9_8 C8_8 C7_8 120.7(4)
C8_8 C9_8 C10_8 122.5(4)
C9_8 C10_8 C75 117.6(4)
C9_8 C10_8 C11_8 118.5(4)
C11_8 C10_8 C75 123.9(4)
C10_8 C11_8 C12_8 119.5(3)
C10_8 C11_8 C16_8 123.8(4)
C12_8 C11_8 C16_8 116.6(4)
C7_8 C12_8 C11_8 119.7(4)
C13_8 C12_8 C7_8 119.3(4)
C13_8 C12_8 C11_8 121.0(3)
C12_8 C13_8 C4_8 120.4(4)
C14_8 C13_8 C4_8 118.8(4)
C14_8 C13_8 C12_8 120.8(4)
C1_8 C14_8 C13_8 120.7(4)
C1_8 C14_8 C15_8 122.1(4)
C13_8 C14_8 C15_8 117.2(4)
C16_8 C15_8 C14_8 122.0(4)
C15_8 C16_8 C11_8 122.4(4)

loop_
_geom_bond_atom_site_label_1
_geom_bond_atom_site_label_2
_geom_bond_distance
O37 C36 1.234(4)
O103 C102 1.236(5)
O97 C96 1.234(5)
O31 C30 1.226(5)
O49 C48 1.232(5)
N29 C30 1.344(5)
N29 C26 1.469(4)
N77 C78 1.338(6)
N77 C76 1.449(6)
O43 C42 1.236(5)
N47 C44 1.470(5)
N47 C48 1.351(5)
N58 C50 1.455(6)
N58 C59 1.334(6)
N20 C21 1.452(4)
N20 C18 1.343(5)
N101 C102 1.336(5)
N101 C98 1.465(5)
O114 C113 1.233(5)
N41 C42 1.346(5)
N41 C38 1.462(5)
C24 N23 1.344(4)
C24 O25 1.226(5)
C24 C26 1.531(6)
O19 C18 1.223(5)
C80 C78 1.537(6)
C80 N83 1.458(5)
C80 C81 1.534(5)
C80 C82 1.515(6)
N112 C104 1.440(6)
N112 C113 1.332(6)
N35 C36 1.341(5)
N35 C32 1.463(5)
N23 C22 1.449(5)
C50 C51 1.526(14)
C50 C48 1.527(5)
C50 C51A 1.526(17)
O91 C90 1.232(5)
N89 C90 1.330(6)
N89 C86 1.476(6)
C22 C21 1.535(5)
C22 C8_7 1.517(5)
O79 C78 1.233(5)
O85 C84 1.230(5)
C36 C38 1.543(6)
N95 C92 1.469(5)
N95 C96 1.335(5)
C102 C104 1.522(6)
C44 C42 1.521(6)
C44 C45 1.526(6)
C44 C46 1.526(6)
N74 C75 1.450(6)
N74 C72 1.326(6)
N83 C84 1.338(5)
C21 C3_4 1.522(5)
C30 C32 1.546(5)
C27 C26 1.537(6)
C75 C76 1.545(6)
C75 C10_8 1.515(6)
O73 C72 1.244(7)
C92 C90 1.546(6)
C92 C93 1.527(6)
C92 C94 1.515(7)
C104 C105 1.539(6)
C18 C17 1.502(6)
C96 C98 1.540(6)
C54 C53 1.351(14)
C54 C55 1.362(16)
O61 C59 1.344(6)
O61 C62 1.462(7)
C53 C52 1.414(14)
O60 C59 1.204(6)
C32 C33 1.515(6)
C32 C34 1.521(5)
C51 C52 1.517(15)
C26 C28 1.525(5)
C39 C38 1.542(6)
C52 C57 1.384(15)
O115 C113 1.339(6)
O115 C116 1.441(7)
C40 C38 1.518(6)
C84 C86 1.544(6)
C98 C100 1.511(7)
C98 C99 1.524(6)
C87 C86 1.526(8)
C111 C106 1.350(14)
C111 C110 1.369(16)
C63 C62 1.447(19)
C63 C64 1.395(15)
C63 C68 1.367(15)
C105 C106 1.524(12)
C105 C1 1.534(13)
C76 C3_5 1.643(11)
C76 C1_6 1.404(11)
C62 C63A 1.56(3)
C72 C71 1.506(9)
C57 C56 1.413(19)
C55 C56 1.397(16)
C106 C107 1.375(13)
C86 C88 1.520(7)
O1B C2B 1.357(10)
C116 C117 1.538(17)
C116 C112 1.493(19)
C117 C122 1.44(2)
C117 C118 1.391(18)
C64 C65 1.377(17)
C67 C66 1.39(2)
C67 C68 1.396(17)
C66 C65 1.44(2)
O15B C16B 1.341(17)
C122 C121 1.395(19)
C110 C109 1.330(18)
C120 C121 1.37(3)
C120 C119 1.47(3)
C118 C119 1.40(2)
C109 C108 1.354(17)
C107 C108 1.408(13)
O5B C7B 1.40(3)
C1 C2 1.385(16)
C1 C6 1.361(16)
C2 C3 1.409(16)
C3 C4 1.34(2)
C4 C5 1.36(2)
C5 C6 1.385(18)
O13B C14B 1.47(3)
O3B C4B 1.384(18)
C112 C8 1.43(2)
C112 C10 1.39(2)
C8 C9 1.39(2)
C9 C115 1.36(3)
C115 C114 1.49(3)
C114 C10 1.40(3)
C63A C68A 1.37(2)
C63A C64A 1.407(18)
C68A C67A 1.406(19)
C66A C67A 1.39(2)
C66A C65A 1.45(3)
C65A C64A 1.40(2)
C12B O11B 1.22(5)
C51A C52A 1.522(17)
C52A C53A 1.407(18)
C52A C57A 1.390(17)
C53A C54A 1.350(17)
C54A C55A 1.390(16)
C55A C56A 1.39(2)
C56A C57A 1.41(2)
C1_4 C2_4 1.382(6)
C1_4 C14_4 1.385(7)
C2_4 C3_4 1.377(6)
C3_4 C4_4 1.422(5)
C4_4 C5_4 1.425(5)
C4_4 C13_4 1.428(5)
C5_4 C6_4 1.353(5)
C6_4 C7_4 1.427(6)
C7_4 C8_4 1.395(6)
C7_4 C12_4 1.399(6)
C8_4 C9_4 1.355(7)
C9_4 C10_4 1.363(8)
C10_4 C11_4 1.410(7)
C11_4 C12_4 1.425(6)
C11_4 C16_4 1.416(8)
C12_4 C13_4 1.432(6)
C13_4 C14_4 1.404(6)
C14_4 C15_4 1.442(6)
C15_4 C16_4 1.348(8)
C1_5 C2_5 1.385(15)
C1_5 C14_5 1.375(14)
C2_5 C3_5 1.383(13)
C3_5 C4_5 1.428(9)
C4_5 C5_5 1.416(11)
C4_5 C13_5 1.420(12)
C5_5 C6_5 1.355(12)
C6_5 C7_5 1.414(14)
C7_5 C8_5 1.386(11)
C7_5 C12_5 1.422(11)
C8_5 C9_5 1.362(14)
C9_5 C10_5 1.381(14)
C10_5 C11_5 1.410(12)
C11_5 C12_5 1.417(13)
C11_5 C16_5 1.418(15)
C12_5 C13_5 1.430(12)
C13_5 C14_5 1.406(13)
C14_5 C15_5 1.442(12)
C15_5 C16_5 1.344(13)
C1_6 C2_6 1.381(13)
C1_6 C14_6 1.374(13)
C2_6 C3_6 1.372(14)
C3_6 C4_6 1.407(14)
C4_6 C5_6 1.377(13)
C4_6 C13_6 1.421(14)
C5_6 C6_6 1.354(15)
C6_6 C7_6 1.405(15)
C7_6 C8_6 1.381(14)
C7_6 C12_6 1.468(14)
C8_6 C9_6 1.367(16)
C9_6 C10_6 1.394(14)
C10_6 C11_6 1.404(13)
C11_6 C12_6 1.393(14)
C11_6 C16_6 1.427(16)
C12_6 C13_6 1.431(15)
C13_6 C14_6 1.417(15)
C14_6 C15_6 1.434(18)
C15_6 C16_6 1.344(18)
C1_7 C2_7 1.377(6)
C1_7 C14_7 1.393(6)
C2_7 C3_7 1.383(6)
C3_7 C4_7 1.385(6)
C4_7 C5_7 1.424(6)
C4_7 C13_7 1.417(5)
C5_7 C6_7 1.357(5)
C6_7 C7_7 1.433(5)
C7_7 C8_7 1.401(5)
C7_7 C12_7 1.430(5)
C8_7 C9_7 1.393(5)
C9_7 C10_7 1.377(6)
C10_7 C11_7 1.402(6)
C11_7 C12_7 1.421(5)
C11_7 C16_7 1.436(6)
C12_7 C13_7 1.429(5)
C13_7 C14_7 1.418(5)
C14_7 C15_7 1.437(6)
C15_7 C16_7 1.341(7)
C1_8 C2_8 1.385(7)
C1_8 C14_8 1.376(7)
C2_8 C3_8 1.403(7)
C3_8 C4_8 1.378(7)
C4_8 C5_8 1.431(6)
C4_8 C13_8 1.422(6)
C5_8 C6_8 1.326(7)
C6_8 C7_8 1.436(6)
C7_8 C8_8 1.384(6)
C7_8 C12_8 1.419(5)
C8_8 C9_8 1.368(6)
C9_8 C10_8 1.391(6)
C10_8 C11_8 1.404(6)
C11_8 C12_8 1.427(6)
C11_8 C16_8 1.441(5)
C12_8 C13_8 1.418(6)
C13_8 C14_8 1.416(6)
C14_8 C15_8 1.443(6)
C15_8 C16_8 1.343(7)
